data_7718970
loop_
_publ_author_name
'Baig, K. Mohamed Yusuf'
'Marimuthu, Sundaramoorthy'
'Maduraiveeran, Govindhan'
'Kole, Goutam Kumar'

_publ_section_title
;
 One-dimensional nickel(II) coordination polymers of
 9-anthracenyl-4'-benzoate and bispyridyl linkers as efficient
 electrocatalysts for hydrogen and oxygen evolution reactions.
;
_journal_issue 28
_journal_name_full 'Dalton transactions (Cambridge, England : 2003)'
_journal_page_first 11025
_journal_page_last 11035
_journal_paper_doi 10.1039/d5dt00760g
_journal_volume 54
_journal_year 2025
_chemical_formula_sum 'C108 H81 N4 Ni2 O12'
_chemical_formula_weight 1744.18
_space_group_crystal_system triclinic
_space_group_IT_number 2
_space_group_name_Hall '-P 1'
_space_group_name_H-M_alt 'P -1'
_atom_sites_solution_hydrogens geom
_atom_sites_solution_primary difmap
_audit_creation_method SHELXL-2018/3
_audit_update_record
;
2025-02-18 deposited with the CCDC.	2025-06-13 downloaded from the CCDC.
;
_cell_angle_alpha 110.989(10)
_cell_angle_beta 94.424(9)
_cell_angle_gamma 92.206(9)
_cell_formula_units_Z 2
_cell_length_a 11.469(3)
_cell_length_b 20.275(6)
_cell_length_c 20.283(6)
_cell_measurement_reflns_used 9112
_cell_measurement_temperature 298(2)
_cell_measurement_theta_max 26.26
_cell_measurement_theta_min 2.65
_cell_volume 4379(2)
_computing_structure_refinement 'SHELXL-2018/3 (Sheldrick, 2018)'
_computing_structure_solution 'SHELXT 2018/2 (Sheldrick, 2018)'
_diffrn_ambient_temperature 298(2)
_diffrn_measured_fraction_theta_full 0.998
_diffrn_measured_fraction_theta_max 0.998
_diffrn_measurement_device_type 'Bruker D8 Quest diffractometer'
_diffrn_measurement_method '\f and \w scans'
_diffrn_radiation_type MoK\a
_diffrn_radiation_wavelength 0.71073
_diffrn_reflns_av_R_equivalents 0.0732
_diffrn_reflns_av_unetI/netI 0.0378
_diffrn_reflns_Laue_measured_fraction_full 0.998
_diffrn_reflns_Laue_measured_fraction_max 0.998
_diffrn_reflns_limit_h_max 13
_diffrn_reflns_limit_h_min -13
_diffrn_reflns_limit_k_max 24
_diffrn_reflns_limit_k_min -24
_diffrn_reflns_limit_l_max 24
_diffrn_reflns_limit_l_min -24
_diffrn_reflns_number 139763
_diffrn_reflns_point_group_measured_fraction_full 0.998
_diffrn_reflns_point_group_measured_fraction_max 0.998
_diffrn_reflns_theta_full 25.027
_diffrn_reflns_theta_max 25.027
_diffrn_reflns_theta_min 2.618
_exptl_absorpt_coefficient_mu 0.498
_exptl_absorpt_correction_T_max 0.7457
_exptl_absorpt_correction_T_min 0.5640
_exptl_absorpt_correction_type multi-scan
_exptl_absorpt_process_details 'SadAbs 2016/2 (Bruker AXS)'
_exptl_crystal_colour green
_exptl_crystal_density_diffrn 1.323
_exptl_crystal_description block
_exptl_crystal_F_000 1818
_exptl_crystal_size_max 0.397
_exptl_crystal_size_mid 0.308
_exptl_crystal_size_min 0.120
_refine_diff_density_max 0.718
_refine_diff_density_min -0.686
_refine_diff_density_rms 0.123
_refine_ls_extinction_method none
_refine_ls_goodness_of_fit_ref 1.139
_refine_ls_hydrogen_treatment mixed
_refine_ls_matrix_type full
_refine_ls_number_parameters 1246
_refine_ls_number_reflns 15447
_refine_ls_number_restraints 589
_refine_ls_restrained_S_all 1.201
_refine_ls_R_factor_all 0.1025
_refine_ls_R_factor_gt 0.0698
_refine_ls_shift/su_max 0.004
_refine_ls_shift/su_mean 0.000
_refine_ls_structure_factor_coef Fsqd
_refine_ls_weighting_details 'w=1/[\s^2^(Fo^2^)+(0.0908P)^2^+8.2086P] where P=(Fo^2^+2Fc^2^)/3'
_refine_ls_weighting_scheme calc
_refine_ls_wR_factor_gt 0.1820
_refine_ls_wR_factor_ref 0.2223
_reflns_Friedel_coverage 0.000
_reflns_number_gt 11457
_reflns_number_total 15447
_reflns_threshold_expression 'I > 2\s(I)'
_cod_data_source_file d5dt00760g2.cif
_cod_data_source_block BKYB78L
_cod_depositor_comments 'Adding full bibliography for 7718970--7718972.cif.'
_cod_database_code 7718970
_shelx_shelxl_version_number 2018/3
_shelx_space_group_comment
;
The symmetry employed for this shelxl refinement is uniquely defined
by the following loop, which should always be used as a source of
symmetry information in preference to the above space-group names.
They are only intended as comments.
;
_shelx_estimated_absorpt_t_min 0.827
_shelx_estimated_absorpt_t_max 0.943

loop_
_space_group_symop_operation_xyz
'x, y, z'
'-x, -y, -z'

loop_
_atom_site_label
_atom_site_type_symbol
_atom_site_fract_x
_atom_site_fract_y
_atom_site_fract_z
_atom_site_U_iso_or_equiv
_atom_site_adp_type
_atom_site_occupancy
_atom_site_site_symmetry_order
_atom_site_calc_flag
_atom_site_refinement_flags_posn
_atom_site_refinement_flags_adp
_atom_site_refinement_flags_occupancy
_atom_site_disorder_assembly
_atom_site_disorder_group
Ni1 Ni 1.02703(4) 0.25457(3) 0.74784(3) 0.03777(16) Uani 1 1 d . . . . .
N1 N 0.9427(3) 0.25931(18) 0.65428(17) 0.0410(8) Uani 1 1 d . . . . .
O1 O 1.0874(3) 0.35831(16) 0.78274(15) 0.0460(7) Uani 1 1 d . . . . .
C1A C 0.8638(17) 0.3419(8) 0.8605(10) 0.089(5) Uani 0.70(4) 1 d D U P A 5
H1AA H 0.784104 0.354741 0.861224 0.133 Uiso 0.70(4) 1 calc R U P A 5
H1AB H 0.914886 0.381989 0.864153 0.133 Uiso 0.70(4) 1 calc R U P A 5
H1AC H 0.884118 0.327249 0.899681 0.133 Uiso 0.70(4) 1 calc R U P A 5
C1B C 0.829(3) 0.3516(10) 0.829(3) 0.081(7) Uani 0.30(4) 1 d D U P A 6
H1BA H 0.803737 0.354686 0.873500 0.122 Uiso 0.30(4) 1 calc R U P A 6
H1BB H 0.763575 0.355925 0.798326 0.122 Uiso 0.30(4) 1 calc R U P A 6
H1BC H 0.888021 0.389117 0.835651 0.122 Uiso 0.30(4) 1 calc R U P A 6
Ni2 Ni 0.48514(4) 0.24408(4) 0.25796(3) 0.04799(19) Uani 1 1 d D . . . .
O2 O 1.2603(3) 0.35641(18) 0.73796(19) 0.0649(10) Uani 1 1 d . . . . .
C2 C 1.2405(5) 0.1664(3) 0.6895(3) 0.0704(15) Uani 1 1 d . . . . .
H2A H 1.265239 0.145809 0.642723 0.106 Uiso 1 1 calc R U . . .
H2B H 1.193295 0.131674 0.699567 0.106 Uiso 1 1 calc R U . . .
H2C H 1.308123 0.182098 0.723606 0.106 Uiso 1 1 calc R U . . .
O3 O 0.9639(2) 0.15034(16) 0.71233(15) 0.0456(7) Uani 1 1 d . . . . .
C3 C 0.3238(7) 0.3398(5) 0.3685(5) 0.123(3) Uani 1 1 d . . . . .
H3A H 0.251824 0.355519 0.353901 0.184 Uiso 1 1 calc R U . . .
H3B H 0.357453 0.374217 0.412853 0.184 Uiso 1 1 calc R U . . .
H3C H 0.308286 0.295288 0.374123 0.184 Uiso 1 1 calc R U . . .
N3 N 0.4000(3) 0.2537(2) 0.16635(18) 0.0423(8) Uani 1 1 d . . . . .
O4 O 0.7954(4) 0.1556(2) 0.7598(2) 0.0819(13) Uani 1 1 d . . . . .
N4 N 0.1104(3) 0.2485(2) -0.15738(18) 0.0437(8) Uani 1 1 d . . . . .
O5 O 0.8761(3) 0.28613(18) 0.79673(17) 0.0538(8) Uani 1 1 d D . . . .
H5 H 0.854061 0.248536 0.799955 0.048(14) Uiso 1 1 calc R . . A 5
O6 O 1.1736(2) 0.22517(16) 0.69335(16) 0.0456(7) Uani 1 1 d . . . . .
O7 O 0.6261(3) 0.3071(2) 0.25451(17) 0.0538(8) Uani 1 1 d . . . . .
O8 O 0.5764(3) 0.4171(3) 0.3162(3) 0.1032(17) Uani 1 1 d . . . . .
O9 O 0.3443(3) 0.1802(2) 0.25964(17) 0.0547(8) Uani 1 1 d . . . . .
O10 O 0.4028(3) 0.0719(2) 0.2071(3) 0.0925(15) Uani 1 1 d . . . . .
O11 O 0.5649(3) 0.1562(2) 0.1949(2) 0.0642(9) Uani 1 1 d D . . . .
O12 O 0.4016(3) 0.3314(2) 0.31742(19) 0.0757(12) Uani 1 1 d . . . . .
C4A C 0.6892(7) 0.1551(8) 0.2054(9) 0.068(4) Uani 0.410(13) 1 d D U P B 3
H4AA H 0.711295 0.107450 0.183658 0.102 Uiso 0.410(13) 1 calc R U P B 3
H4AB H 0.713817 0.172156 0.255280 0.102 Uiso 0.410(13) 1 calc R U P B 3
H4AC H 0.726097 0.184844 0.184219 0.102 Uiso 0.410(13) 1 calc R U P B 3
C4B C 0.6494(9) 0.1397(6) 0.1436(6) 0.075(3) Uani 0.590(13) 1 d D U P B 4
H4BA H 0.706681 0.111374 0.155361 0.113 Uiso 0.590(13) 1 calc R U P B 4
H4BB H 0.687618 0.182866 0.144010 0.113 Uiso 0.590(13) 1 calc R U P B 4
H4BC H 0.610447 0.114021 0.097293 0.113 Uiso 0.590(13) 1 calc R U P B 4
C1_1 C 1.1862(4) 0.3859(2) 0.7789(2) 0.0419(10) Uani 1 1 d . . . . .
C3_1 C 1.1508(5) 0.4879(3) 0.8880(3) 0.0599(13) Uani 1 1 d . . . . .
H3_1 H 1.086797 0.461260 0.893289 0.072 Uiso 1 1 calc R U . . .
C4_1 C 1.1795(5) 0.5556(3) 0.9371(3) 0.0649(15) Uani 1 1 d . . . . .
H4_1 H 1.134847 0.573519 0.975139 0.078 Uiso 1 1 calc R U . . .
C5_1 C 1.2729(4) 0.5967(2) 0.9304(2) 0.0460(10) Uani 1 1 d . . . . .
C6_1 C 1.3390(4) 0.5683(3) 0.8742(3) 0.0561(12) Uani 1 1 d . . . . .
H6_1 H 1.402424 0.595283 0.868738 0.067 Uiso 1 1 calc R U . . .
C7_1 C 1.3123(4) 0.5005(3) 0.8259(2) 0.0522(12) Uani 1 1 d . . . . .
H7_1 H 1.359224 0.481807 0.789159 0.063 Uiso 1 1 calc R U . . .
C8_1 C 1.2987(4) 0.6697(2) 0.9844(2) 0.0497(11) Uani 1 1 d . . . . .
C9_1 C 1.3704(4) 0.6791(3) 1.0465(3) 0.0565(13) Uani 1 1 d . . . . .
C10_1 C 1.4263(5) 0.6233(3) 1.0591(3) 0.0674(15) Uani 1 1 d . . . . .
H10_1 H 1.420011 0.578541 1.023703 0.081 Uiso 1 1 calc R U . . .
C11_1 C 1.4896(5) 0.6340(4) 1.1227(4) 0.086(2) Uani 1 1 d . . . . .
H11_1 H 1.525615 0.596666 1.130340 0.103 Uiso 1 1 calc R U . . .
C12_1 C 1.5000(6) 0.7016(5) 1.1764(3) 0.092(2) Uani 1 1 d . . . . .
H12_1 H 1.542486 0.708221 1.219498 0.111 Uiso 1 1 calc R U . . .
C13_1 C 1.4500(6) 0.7572(4) 1.1670(3) 0.086(2) Uani 1 1 d . . . . .
H13_1 H 1.458360 0.801200 1.203618 0.103 Uiso 1 1 calc R U . . .
C14_1 C 1.3848(5) 0.7491(3) 1.1022(3) 0.0689(16) Uani 1 1 d . . . . .
C15_1 C 1.3306(5) 0.8047(3) 1.0903(3) 0.0724(17) Uani 1 1 d . . . . .
H15_1 H 1.340833 0.849344 1.125801 0.087 Uiso 1 1 calc R U . . .
C16_1 C 1.2626(5) 0.7968(3) 1.0286(3) 0.0681(15) Uani 1 1 d . . . . .
C17_1 C 1.2050(7) 0.8539(3) 1.0155(4) 0.088(2) Uani 1 1 d . . . . .
H17_1 H 1.216877 0.899367 1.049477 0.106 Uiso 1 1 calc R U . . .
C18_1 C 1.1353(7) 0.8433(4) 0.9561(5) 0.097(2) Uani 1 1 d . . . . .
H18_1 H 1.099461 0.881139 0.949376 0.116 Uiso 1 1 calc R U . . .
C19_1 C 1.1162(6) 0.7756(4) 0.9041(4) 0.0811(18) Uani 1 1 d . . . . .
H19_1 H 1.066825 0.768360 0.863146 0.097 Uiso 1 1 calc R U . . .
C20_1 C 1.1695(5) 0.7198(3) 0.9129(3) 0.0653(14) Uani 1 1 d . . . . .
H20_1 H 1.156460 0.675351 0.877093 0.078 Uiso 1 1 calc R U . . .
C21_1 C 1.2442(4) 0.7272(3) 0.9746(3) 0.0546(12) Uani 1 1 d . . . . .
C2_1 C 1.2161(4) 0.4595(2) 0.8316(2) 0.0421(10) Uani 1 1 d . . . . .
C1_2 C 0.8644(4) 0.1256(2) 0.7157(2) 0.0469(11) Uani 1 1 d . . . . .
C2_2 C 0.8259(4) 0.0523(2) 0.6638(2) 0.0449(10) Uani 1 1 d . . . . .
C3_2 C 0.8897(4) 0.0188(3) 0.6074(3) 0.0586(13) Uani 1 1 d . . . . .
H3_2 H 0.957556 0.041495 0.600979 0.070 Uiso 1 1 calc R U . . .
C4_2 C 0.8524(5) -0.0486(3) 0.5606(3) 0.0623(14) Uani 1 1 d . . . . .
H4_2 H 0.896187 -0.070548 0.523001 0.075 Uiso 1 1 calc R U . . .
C5_2 C 0.7515(5) -0.0846(2) 0.5681(2) 0.0528(11) Uani 1 1 d . . . . .
C6_2 C 0.6887(4) -0.0503(3) 0.6244(3) 0.0555(12) Uani 1 1 d . . . . .
H6_2 H 0.621171 -0.073175 0.630979 0.067 Uiso 1 1 calc R U . . .
C7_2 C 0.7241(4) 0.0174(3) 0.6712(3) 0.0530(12) Uani 1 1 d . . . . .
H7_2 H 0.679157 0.039739 0.708105 0.064 Uiso 1 1 calc R U . . .
C8_2 C 0.7152(6) -0.1579(3) 0.5178(3) 0.0720(12) Uani 1 1 d . U . . .
C9_2 C 0.6164(7) -0.1699(3) 0.4680(3) 0.0819(12) Uani 1 1 d . U . . .
C10_2 C 0.5479(7) -0.1151(4) 0.4639(3) 0.0899(14) Uani 1 1 d . U . . .
H10_2 H 0.567484 -0.068980 0.495211 0.108 Uiso 1 1 calc R U . . .
C11_2 C 0.4526(7) -0.1286(5) 0.4145(4) 0.1076(17) Uani 1 1 d . U . . .
H11_2 H 0.406536 -0.092449 0.412511 0.129 Uiso 1 1 calc R U . . .
C12_2 C 0.4263(9) -0.1994(5) 0.3664(4) 0.1195(19) Uani 1 1 d . U . . .
H12_2 H 0.361508 -0.209071 0.332969 0.143 Uiso 1 1 calc R U . . .
C13_2 C 0.4893(8) -0.2516(5) 0.3671(4) 0.1174(18) Uani 1 1 d . U . . .
H13_2 H 0.469758 -0.296659 0.333513 0.141 Uiso 1 1 calc R U . . .
C14_2 C 0.5861(8) -0.2408(4) 0.4177(3) 0.0991(14) Uani 1 1 d . U . . .
C15_2 C 0.6582(9) -0.2943(4) 0.4217(4) 0.1094(16) Uani 1 1 d . U . . .
H15_2 H 0.640024 -0.339849 0.388782 0.131 Uiso 1 1 calc R U . . .
C16_2 C 0.7514(9) -0.2842(4) 0.4696(4) 0.1042(15) Uani 1 1 d . U . . .
C17_2 C 0.8250(10) -0.3414(4) 0.4735(5) 0.1286(19) Uani 1 1 d . U . . .
H17_2 H 0.809318 -0.387136 0.440477 0.154 Uiso 1 1 calc R U . . .
C18_2 C 0.9094(11) -0.3281(5) 0.5216(6) 0.135(2) Uani 1 1 d . U . . .
H18_2 H 0.955115 -0.365017 0.521661 0.162 Uiso 1 1 calc R U . . .
C19_2 C 0.9380(10) -0.2623(4) 0.5741(5) 0.1243(19) Uani 1 1 d . U . . .
H19_2 H 0.997993 -0.256303 0.609686 0.149 Uiso 1 1 calc R U . . .
C20_2 C 0.8761(8) -0.2056(4) 0.5728(4) 0.1031(16) Uani 1 1 d . U . . .
H20_2 H 0.896771 -0.160814 0.606761 0.124 Uiso 1 1 calc R U . . .
C21_2 C 0.7821(7) -0.2148(3) 0.5206(3) 0.0876(13) Uani 1 1 d . U . . .
C2_3 C 0.8001(5) 0.3063(3) 0.5960(3) 0.0603(13) Uani 1 1 d . . . . .
H2_3 H 0.752128 0.342956 0.598572 0.072 Uiso 1 1 calc R U . . .
C3_3 C 0.7985(4) 0.2486(3) 0.5331(2) 0.0488(11) Uani 1 1 d . . . . .
C4_3 C 0.8754(5) 0.1983(3) 0.5327(3) 0.0692(16) Uani 1 1 d . . . . .
H4_3 H 0.880362 0.159467 0.491389 0.083 Uiso 1 1 calc R U . . .
C5_3 C 0.9450(5) 0.2055(3) 0.5933(3) 0.0691(17) Uani 1 1 d . . . . .
H5_3 H 0.996619 0.170727 0.591544 0.083 Uiso 1 1 calc R U . . .
C6_3 C 0.7227(4) 0.2438(3) 0.4691(3) 0.0588(14) Uani 1 1 d D . . . .
N2A_3 N 0.5715(9) 0.2509(4) 0.3576(4) 0.039(2) Uani 0.508(6) 1 d D U P C 1
C7A_3 C 0.6981(9) 0.3091(4) 0.4628(5) 0.059(2) Uani 0.508(6) 1 d D U P C 1
H7A_3 H 0.728864 0.351499 0.497633 0.071 Uiso 0.508(6) 1 calc R U P C 1
C8A_3 C 0.6277(8) 0.3097(5) 0.4043(4) 0.056(2) Uani 0.508(6) 1 d D U P C 1
H8A_3 H 0.619656 0.352316 0.397424 0.067 Uiso 0.508(6) 1 calc R U P C 1
C10A_3 C 0.6500(9) 0.1868(4) 0.4284(5) 0.058(3) Uani 0.508(6) 1 d D . P C 1
H10A_3 H 0.645859 0.145687 0.438792 0.070 Uiso 0.508(6) 1 calc R U P C 1
C9A_3 C 0.5826(9) 0.1918(4) 0.3713(5) 0.053(3) Uani 0.508(6) 1 d D . P C 1
H9A_3 H 0.541619 0.150676 0.339897 0.064 Uiso 0.508(6) 1 calc R U P C 1
N2B_3 N 0.5801(7) 0.2204(6) 0.3408(3) 0.036(2) Uani 0.492(6) 1 d D U P C 2
C7B_3 C 0.6030(6) 0.2427(6) 0.4656(4) 0.056(2) Uani 0.492(6) 1 d D U P C 2
H7B_3 H 0.565411 0.247241 0.505864 0.067 Uiso 0.492(6) 1 calc R U P C 2
C8B_3 C 0.5373(8) 0.2348(7) 0.4031(4) 0.053(2) Uani 0.492(6) 1 d D U P C 2
H8B_3 H 0.457251 0.239928 0.404617 0.064 Uiso 0.492(6) 1 calc R U P C 2
C9B_3 C 0.6925(7) 0.2067(6) 0.3391(4) 0.062(3) Uani 0.492(6) 1 d D . P C 2
H9B_3 H 0.724938 0.191890 0.295934 0.074 Uiso 0.492(6) 1 calc R U P C 2
C10B_3 C 0.7621(8) 0.2141(7) 0.4007(4) 0.071(3) Uani 0.492(6) 1 d D . P C 2
H10B_3 H 0.837656 0.198895 0.397053 0.085 Uiso 0.492(6) 1 calc R U P C 2
C1_3 C 0.8720(5) 0.3095(2) 0.6542(3) 0.0548(12) Uani 1 1 d . . . . .
H1_3 H 0.871193 0.348706 0.695782 0.066 Uiso 1 1 calc R U . . .
C1_4 C 0.3267(4) 0.1140(3) 0.2290(3) 0.0531(12) Uani 1 1 d . . . . .
C2_4 C 0.2013(4) 0.0839(3) 0.2174(2) 0.0466(11) Uani 1 1 d . . . . .
C3_4 C 0.1751(4) 0.0118(3) 0.1885(3) 0.0572(12) Uani 1 1 d . . . . .
H3_4 H 0.235566 -0.018325 0.176891 0.069 Uiso 1 1 calc R U . . .
C4_4 C 0.0606(4) -0.0166(3) 0.1765(3) 0.0582(12) Uani 1 1 d . . . . .
H4_4 H 0.045084 -0.065495 0.157214 0.070 Uiso 1 1 calc R U . . .
C5_4 C -0.0315(4) 0.0271(3) 0.1928(3) 0.0499(11) Uani 1 1 d . . . . .
C6_4 C -0.0050(4) 0.0994(3) 0.2221(3) 0.0593(13) Uani 1 1 d . . . . .
H6_4 H -0.065403 0.129570 0.233823 0.071 Uiso 1 1 calc R U . . .
C7_4 C 0.1099(4) 0.1279(3) 0.2342(3) 0.0546(12) Uani 1 1 d . . . . .
H7_4 H 0.125723 0.176786 0.253760 0.065 Uiso 1 1 calc R U . . .
C8_4 C -0.1564(4) -0.0025(3) 0.1794(3) 0.0593(10) Uani 1 1 d . U . . .
C9_4 C -0.2123(5) -0.0263(3) 0.1090(4) 0.0691(11) Uani 1 1 d . U . . .
C10_4 C -0.1537(6) -0.0292(3) 0.0489(4) 0.0818(13) Uani 1 1 d . U . . .
H10_4 H -0.073520 -0.016952 0.054853 0.098 Uiso 1 1 calc R U . . .
C11_4 C -0.2119(7) -0.0495(4) -0.0172(4) 0.1006(16) Uani 1 1 d . U . . .
H11_4 H -0.171342 -0.051286 -0.055734 0.121 Uiso 1 1 calc R U . . .
C12_4 C -0.3320(8) -0.0677(4) -0.0273(5) 0.1127(18) Uani 1 1 d . U . . .
H12_4 H -0.370416 -0.081575 -0.072703 0.135 Uiso 1 1 calc R U . . .
C13_4 C -0.3929(7) -0.0657(4) 0.0262(5) 0.1045(17) Uani 1 1 d . U . . .
H13_4 H -0.473515 -0.076565 0.017784 0.125 Uiso 1 1 calc R U . . .
C14_4 C -0.3360(5) -0.0467(3) 0.0980(4) 0.0838(12) Uani 1 1 d . U . . .
C15_4 C -0.3939(5) -0.0433(3) 0.1553(4) 0.0881(13) Uani 1 1 d . U . . .
H15_4 H -0.473898 -0.056238 0.147626 0.106 Uiso 1 1 calc R U . . .
C16_4 C -0.3413(5) -0.0219(3) 0.2245(4) 0.0822(12) Uani 1 1 d . U . . .
C17_4 C -0.4003(6) -0.0195(4) 0.2844(5) 0.1025(16) Uani 1 1 d . U . . .
H17_4 H -0.480034 -0.033176 0.277542 0.123 Uiso 1 1 calc R U . . .
C18_4 C -0.3475(7) 0.0011(4) 0.3489(5) 0.1043(17) Uani 1 1 d . U . . .
H18_4 H -0.390769 0.003107 0.386433 0.125 Uiso 1 1 calc R U . . .
C19_4 C -0.2224(6) 0.0210(4) 0.3627(4) 0.0962(15) Uani 1 1 d . U . . .
H19_4 H -0.184557 0.034616 0.408288 0.115 Uiso 1 1 calc R U . . .
C20_4 C -0.1624(6) 0.0189(3) 0.3069(4) 0.0778(13) Uani 1 1 d . U . . .
H20_4 H -0.082235 0.031321 0.315010 0.093 Uiso 1 1 calc R U . . .
C21_4 C -0.2171(4) -0.0013(3) 0.2367(4) 0.0674(11) Uani 1 1 d . U . . .
C1_5 C 0.6487(4) 0.3731(3) 0.2881(3) 0.0595(14) Uani 1 1 d . . . . .
C3_5 C 0.8043(4) 0.4725(3) 0.3145(3) 0.0656(15) Uani 1 1 d . . . . .
H3_5 H 0.746082 0.504207 0.326214 0.079 Uiso 1 1 calc R U . . .
C4_5 C 0.9194(4) 0.4978(3) 0.3182(3) 0.0635(14) Uani 1 1 d . . . . .
H4_5 H 0.937849 0.546204 0.331454 0.076 Uiso 1 1 calc R U . . .
C5_5 C 1.0072(4) 0.4511(3) 0.3023(3) 0.0527(12) Uani 1 1 d . . . . .
C6_5 C 0.9783(4) 0.3799(3) 0.2834(3) 0.0661(15) Uani 1 1 d . . . . .
H6_5 H 1.037195 0.348471 0.273865 0.079 Uiso 1 1 calc R U . . .
C7_5 C 0.8624(4) 0.3538(3) 0.2781(3) 0.0621(13) Uani 1 1 d . . . . .
H7_5 H 0.844200 0.305352 0.264484 0.075 Uiso 1 1 calc R U . . .
C8_5 C 1.1327(4) 0.4764(3) 0.3051(4) 0.0685(11) Uani 1 1 d . U . . .
C9_5 C 1.2037(5) 0.4994(3) 0.3692(4) 0.0848(13) Uani 1 1 d . U . . .
C10A_5 C 1.1630(16) 0.4937(8) 0.4359(11) 0.087(2) Uani 0.525(10) 1 d . U P D 7
H10A_5 H 1.083643 0.482276 0.435797 0.104 Uiso 0.525(10) 1 calc R U P D 7
C11A_5 C 1.2342(12) 0.5041(8) 0.4969(9) 0.091(2) Uani 0.525(10) 1 d . U P D 7
H11A_5 H 1.203331 0.504528 0.538089 0.109 Uiso 0.525(10) 1 calc R U P D 7
C12A_5 C 1.3575(11) 0.5143(8) 0.4945(9) 0.096(2) Uani 0.525(10) 1 d . U P D 7
H12A_5 H 1.407278 0.519667 0.534766 0.115 Uiso 0.525(10) 1 calc R U P D 7
C13A_5 C 1.4027(12) 0.5164(9) 0.4389(9) 0.098(2) Uani 0.525(10) 1 d . U P D 7
H13A_5 H 1.483914 0.517207 0.439298 0.118 Uiso 0.525(10) 1 calc R U P D 7
C10B_5 C 1.1566(18) 0.5157(9) 0.4316(12) 0.088(2) Uani 0.475(10) 1 d . U P D 8
H10B_5 H 1.077230 0.505426 0.432813 0.106 Uiso 0.475(10) 1 calc R U P D 8
C11B_5 C 1.2284(18) 0.5476(10) 0.4932(10) 0.115(7) Uani 0.475(10) 1 d . . P D 8
H11B_5 H 1.201536 0.556709 0.537537 0.138 Uiso 0.475(10) 1 calc R U P D 8
C12B_5 C 1.3530(14) 0.5672(7) 0.4853(11) 0.112(7) Uani 0.475(10) 1 d . . P D 8
H12B_5 H 1.403806 0.587517 0.526468 0.134 Uiso 0.475(10) 1 calc R U P D 8
C13B_5 C 1.3964(13) 0.5573(10) 0.4226(11) 0.100(2) Uani 0.475(10) 1 d . U P D 8
H13C_5 H 1.469359 0.576678 0.419055 0.120 Uiso 0.475(10) 1 calc R U P D 8
C14_5 C 1.3262(6) 0.5178(4) 0.3673(5) 0.1007(15) Uani 1 1 d . U . . .
C15_5 C 1.3690(6) 0.5142(4) 0.3058(5) 0.1003(16) Uani 1 1 d . U . . .
H15_5 H 1.447910 0.527365 0.306746 0.120 Uiso 1 1 calc R U . . .
C16_5 C 1.3011(5) 0.4922(4) 0.2428(4) 0.0899(13) Uani 1 1 d . U . . .
C17_5 C 1.3449(7) 0.4866(4) 0.1764(5) 0.1070(16) Uani 1 1 d . U . . .
H17_5 H 1.422944 0.500834 0.176517 0.128 Uiso 1 1 calc R U . . .
C18_5 C 1.2781(7) 0.4618(5) 0.1154(5) 0.1155(17) Uani 1 1 d . U . . .
H18_5 H 1.311260 0.456607 0.073517 0.139 Uiso 1 1 calc R U . . .
C19_5 C 1.1571(7) 0.4430(5) 0.1126(5) 0.1090(16) Uani 1 1 d . U . . .
H19_5 H 1.109994 0.427424 0.069799 0.131 Uiso 1 1 calc R U . . .
C20_5 C 1.1113(6) 0.4483(4) 0.1744(4) 0.0927(14) Uani 1 1 d . U . . .
H20_5 H 1.031968 0.435673 0.172659 0.111 Uiso 1 1 calc R U . . .
C21_5 C 1.1797(5) 0.4724(3) 0.2414(4) 0.0779(12) Uani 1 1 d . U . . .
C2_5 C 0.7746(4) 0.4002(3) 0.2934(2) 0.0527(12) Uani 1 1 d . . . . .
C1_6 C 0.4588(4) 0.2556(3) 0.1133(2) 0.0499(11) Uani 1 1 d . . . . .
H1_6 H 0.540257 0.258016 0.119335 0.060 Uiso 1 1 calc R U . . .
C2_6 C 0.4051(4) 0.2542(3) 0.0497(2) 0.0522(12) Uani 1 1 d . . . . .
H2_6 H 0.450124 0.254756 0.013621 0.063 Uiso 1 1 calc R U . . .
C3_6 C 0.2837(4) 0.2521(2) 0.0394(2) 0.0426(10) Uani 1 1 d . . . . .
C4_6 C 0.2233(4) 0.2527(3) 0.0954(3) 0.0619(14) Uani 1 1 d . . . . .
H4_6 H 0.141944 0.252145 0.091585 0.074 Uiso 1 1 calc R U . . .
C5_6 C 0.2837(4) 0.2542(3) 0.1574(3) 0.0647(15) Uani 1 1 d . . . . .
H5_6 H 0.241084 0.255697 0.195069 0.078 Uiso 1 1 calc R U . . .
C6_6 C 0.2229(4) 0.2503(2) -0.0289(2) 0.0434(10) Uani 1 1 d . . . . .
C7_6 C 0.2774(4) 0.2795(3) -0.0712(3) 0.0649(15) Uani 1 1 d . . . . .
H7_6 H 0.353103 0.300667 -0.057356 0.078 Uiso 1 1 calc R U . . .
C8_6 C 0.2193(4) 0.2772(3) -0.1340(3) 0.0644(15) Uani 1 1 d . . . . .
H8_6 H 0.258428 0.296787 -0.161839 0.077 Uiso 1 1 calc R U . . .
C9_6 C 0.0592(4) 0.2194(3) -0.1172(3) 0.0627(15) Uani 1 1 d . . . . .
H9_6 H -0.016016 0.197749 -0.132685 0.075 Uiso 1 1 calc R U . . .
C10_6 C 0.1111(5) 0.2193(3) -0.0536(3) 0.0678(16) Uani 1 1 d . . . . .
H10_6 H 0.070751 0.198331 -0.027331 0.081 Uiso 1 1 calc R U . . .

loop_
_atom_site_aniso_label
_atom_site_aniso_U_11
_atom_site_aniso_U_22
_atom_site_aniso_U_33
_atom_site_aniso_U_23
_atom_site_aniso_U_13
_atom_site_aniso_U_12
Ni1 0.0352(3) 0.0465(3) 0.0265(3) 0.0095(2) -0.0056(2) -0.0038(2)
N1 0.0447(19) 0.0400(19) 0.0335(18) 0.0102(15) -0.0082(15) 0.0020(15)
O1 0.0426(17) 0.0448(17) 0.0408(16) 0.0055(13) 0.0000(13) -0.0046(13)
C1A 0.090(10) 0.080(6) 0.073(8) -0.006(6) 0.045(8) -0.017(5)
C1B 0.089(15) 0.074(10) 0.076(14) 0.014(10) 0.050(12) -0.006(9)
Ni2 0.0267(3) 0.0848(5) 0.0399(3) 0.0344(3) -0.0061(2) -0.0055(3)
O2 0.068(2) 0.052(2) 0.059(2) -0.0003(17) 0.0274(18) -0.0090(17)
C2 0.060(3) 0.064(3) 0.088(4) 0.026(3) 0.016(3) 0.012(3)
O3 0.0372(16) 0.0495(17) 0.0432(17) 0.0102(14) 0.0004(13) -0.0053(13)
C3 0.120(6) 0.144(7) 0.149(8) 0.086(6) 0.089(6) 0.067(6)
N3 0.0321(17) 0.063(2) 0.0388(19) 0.0286(18) -0.0034(15) -0.0021(16)
O4 0.076(3) 0.065(2) 0.071(3) -0.017(2) 0.030(2) -0.026(2)
N4 0.045(2) 0.053(2) 0.0325(18) 0.0182(16) -0.0094(15) -0.0088(16)
O5 0.0494(18) 0.0467(19) 0.0526(19) 0.0022(15) 0.0116(15) -0.0040(15)
O6 0.0382(15) 0.0495(18) 0.0480(17) 0.0158(14) 0.0070(13) 0.0048(13)
O7 0.0301(15) 0.082(3) 0.0486(18) 0.0238(18) 0.0008(13) -0.0069(15)
O8 0.038(2) 0.109(4) 0.130(4) 0.003(3) 0.019(2) -0.007(2)
O9 0.0348(16) 0.081(3) 0.054(2) 0.0331(19) -0.0008(14) -0.0080(16)
O10 0.0335(19) 0.088(3) 0.173(5) 0.065(3) 0.022(2) 0.0112(19)
O11 0.0401(18) 0.086(3) 0.077(2) 0.040(2) 0.0149(17) 0.0044(17)
O12 0.051(2) 0.105(3) 0.052(2) 0.005(2) 0.0156(17) -0.014(2)
C4A 0.042(7) 0.071(8) 0.090(10) 0.025(8) 0.016(6) 0.015(6)
C4B 0.060(6) 0.066(6) 0.103(9) 0.029(6) 0.032(6) 0.007(5)
C1_1 0.044(2) 0.043(2) 0.034(2) 0.0091(19) 0.0020(18) -0.0012(19)
C3_1 0.059(3) 0.050(3) 0.055(3) 0.000(2) 0.017(2) -0.016(2)
C4_1 0.063(3) 0.052(3) 0.058(3) -0.008(2) 0.028(3) -0.015(2)
C5_1 0.048(2) 0.039(2) 0.043(2) 0.007(2) 0.002(2) -0.0073(19)
C6_1 0.054(3) 0.050(3) 0.057(3) 0.010(2) 0.017(2) -0.012(2)
C7_1 0.052(3) 0.051(3) 0.046(3) 0.005(2) 0.019(2) -0.006(2)
C8_1 0.046(2) 0.048(3) 0.045(3) 0.005(2) 0.011(2) -0.012(2)
C9_1 0.047(3) 0.065(3) 0.049(3) 0.013(2) 0.010(2) -0.019(2)
C10_1 0.055(3) 0.081(4) 0.059(3) 0.019(3) 0.001(2) -0.017(3)
C11_1 0.058(3) 0.122(6) 0.083(4) 0.050(4) -0.003(3) -0.019(4)
C12_1 0.064(4) 0.145(7) 0.052(4) 0.022(4) -0.003(3) -0.028(4)
C13_1 0.068(4) 0.113(6) 0.051(3) 0.003(4) 0.008(3) -0.025(4)
C14_1 0.058(3) 0.083(4) 0.048(3) 0.004(3) 0.013(2) -0.024(3)
C15_1 0.077(4) 0.055(3) 0.062(4) -0.008(3) 0.023(3) -0.018(3)
C16_1 0.077(4) 0.051(3) 0.067(4) 0.005(3) 0.033(3) -0.008(3)
C17_1 0.106(5) 0.044(3) 0.109(6) 0.014(3) 0.044(5) 0.009(3)
C18_1 0.106(6) 0.080(5) 0.121(6) 0.050(5) 0.039(5) 0.025(4)
C19_1 0.080(4) 0.077(4) 0.098(5) 0.042(4) 0.022(4) 0.011(3)
C20_1 0.066(3) 0.062(3) 0.067(3) 0.021(3) 0.012(3) 0.000(3)
C21_1 0.054(3) 0.045(3) 0.060(3) 0.010(2) 0.024(2) -0.007(2)
C2_1 0.046(2) 0.039(2) 0.036(2) 0.0078(18) 0.0008(18) -0.0023(18)
C1_2 0.046(3) 0.048(3) 0.034(2) 0.002(2) 0.0010(19) -0.005(2)
C2_2 0.038(2) 0.051(3) 0.036(2) 0.007(2) -0.0023(18) -0.0048(19)
C3_2 0.049(3) 0.062(3) 0.051(3) 0.005(2) 0.012(2) -0.011(2)
C4_2 0.068(3) 0.056(3) 0.052(3) 0.003(2) 0.021(2) -0.003(3)
C5_2 0.067(3) 0.044(3) 0.041(2) 0.009(2) 0.004(2) -0.004(2)
C6_2 0.054(3) 0.054(3) 0.049(3) 0.008(2) 0.007(2) -0.013(2)
C7_2 0.050(3) 0.055(3) 0.044(3) 0.006(2) 0.009(2) -0.006(2)
C8_2 0.116(3) 0.052(2) 0.042(2) 0.0091(19) 0.024(2) -0.016(2)
C9_2 0.121(3) 0.074(2) 0.040(2) 0.012(2) 0.011(2) -0.041(2)
C10_2 0.113(3) 0.098(3) 0.052(2) 0.026(2) -0.008(2) -0.043(3)
C11_2 0.122(4) 0.127(3) 0.063(3) 0.033(3) -0.013(3) -0.052(3)
C12_2 0.135(4) 0.140(4) 0.060(3) 0.021(3) -0.013(3) -0.067(3)
C13_2 0.149(4) 0.118(4) 0.055(3) 0.004(3) 0.005(3) -0.069(3)
C14_2 0.146(3) 0.089(3) 0.046(2) 0.008(2) 0.019(2) -0.048(2)
C15_2 0.168(4) 0.075(3) 0.067(3) 0.001(3) 0.047(3) -0.027(3)
C16_2 0.168(4) 0.063(2) 0.079(3) 0.013(2) 0.059(2) 0.004(3)
C17_2 0.190(5) 0.074(3) 0.113(4) 0.011(3) 0.068(3) 0.022(3)
C18_2 0.189(5) 0.087(3) 0.129(4) 0.026(3) 0.062(3) 0.038(4)
C19_2 0.173(5) 0.090(3) 0.116(4) 0.034(3) 0.048(3) 0.042(3)
C20_2 0.153(4) 0.078(3) 0.086(3) 0.030(3) 0.043(3) 0.030(3)
C21_2 0.143(3) 0.059(2) 0.062(2) 0.016(2) 0.047(2) 0.006(2)
C2_3 0.067(3) 0.064(3) 0.056(3) 0.029(3) -0.002(2) 0.022(3)
C3_3 0.046(2) 0.058(3) 0.047(3) 0.029(2) -0.016(2) -0.007(2)
C4_3 0.101(4) 0.056(3) 0.036(3) 0.005(2) -0.024(3) 0.014(3)
C5_3 0.090(4) 0.068(3) 0.038(3) 0.005(2) -0.016(3) 0.034(3)
C6_3 0.047(3) 0.086(4) 0.055(3) 0.046(3) -0.018(2) -0.015(2)
N2A_3 0.037(3) 0.037(6) 0.038(4) 0.013(4) -0.012(3) -0.006(4)
C7A_3 0.061(4) 0.069(5) 0.044(4) 0.022(4) -0.018(3) -0.001(4)
C8A_3 0.059(4) 0.064(5) 0.045(4) 0.026(4) -0.015(3) -0.002(4)
C10A_3 0.070(7) 0.055(6) 0.049(6) 0.027(5) -0.025(5) -0.018(5)
C9A_3 0.063(6) 0.045(5) 0.048(6) 0.022(5) -0.021(5) -0.018(5)
N2B_3 0.033(4) 0.044(6) 0.031(4) 0.018(5) -0.006(3) -0.003(4)
C7B_3 0.048(4) 0.083(5) 0.042(4) 0.031(4) -0.002(3) -0.001(4)
C8B_3 0.045(4) 0.080(5) 0.042(4) 0.031(4) -0.001(3) 0.001(4)
C9B_3 0.043(5) 0.101(9) 0.036(5) 0.018(5) -0.001(4) 0.016(5)
C10B_3 0.046(6) 0.109(10) 0.055(6) 0.029(6) -0.010(5) 0.023(6)
C1_3 0.073(3) 0.041(3) 0.044(3) 0.010(2) -0.003(2) 0.008(2)
C1_4 0.026(2) 0.087(4) 0.061(3) 0.047(3) 0.003(2) 0.001(2)
C2_4 0.035(2) 0.064(3) 0.046(2) 0.027(2) 0.0019(18) 0.002(2)
C3_4 0.038(2) 0.071(3) 0.064(3) 0.024(3) 0.010(2) 0.013(2)
C4_4 0.046(3) 0.053(3) 0.070(3) 0.017(3) 0.003(2) 0.001(2)
C5_4 0.033(2) 0.058(3) 0.056(3) 0.018(2) -0.0001(19) -0.002(2)
C6_4 0.034(2) 0.059(3) 0.083(4) 0.022(3) 0.007(2) 0.003(2)
C7_4 0.039(2) 0.055(3) 0.065(3) 0.018(2) 0.002(2) -0.005(2)
C8_4 0.0348(19) 0.046(2) 0.096(2) 0.026(2) -0.0031(18) -0.0042(17)
C9_4 0.051(2) 0.047(2) 0.104(2) 0.028(2) -0.0199(19) -0.0061(18)
C10_4 0.083(3) 0.063(3) 0.095(3) 0.032(3) -0.024(2) -0.012(2)
C11_4 0.107(3) 0.081(3) 0.103(3) 0.031(3) -0.035(3) -0.016(3)
C12_4 0.105(3) 0.089(3) 0.121(3) 0.024(3) -0.046(3) -0.013(3)
C13_4 0.077(3) 0.077(3) 0.134(3) 0.019(3) -0.044(3) -0.013(3)
C14_4 0.056(2) 0.055(2) 0.127(3) 0.026(2) -0.027(2) -0.010(2)
C15_4 0.048(2) 0.058(3) 0.146(3) 0.025(3) -0.007(2) -0.007(2)
C16_4 0.051(2) 0.057(2) 0.135(3) 0.028(2) 0.022(2) 0.001(2)
C17_4 0.068(3) 0.076(3) 0.154(3) 0.024(3) 0.044(3) -0.004(3)
C18_4 0.088(3) 0.083(3) 0.138(3) 0.027(3) 0.056(3) 0.003(3)
C19_4 0.091(3) 0.079(3) 0.117(3) 0.027(3) 0.044(3) 0.001(3)
C20_4 0.066(3) 0.066(3) 0.103(3) 0.028(3) 0.028(2) 0.000(2)
C21_4 0.042(2) 0.050(2) 0.110(2) 0.027(2) 0.0152(19) 0.0018(18)
C1_5 0.029(2) 0.090(4) 0.049(3) 0.015(3) 0.001(2) -0.007(2)
C3_5 0.037(2) 0.071(4) 0.074(4) 0.008(3) 0.001(2) 0.007(2)
C4_5 0.043(3) 0.061(3) 0.079(4) 0.019(3) -0.002(2) -0.001(2)
C5_5 0.034(2) 0.059(3) 0.064(3) 0.024(2) 0.000(2) -0.005(2)
C6_5 0.034(2) 0.059(3) 0.103(4) 0.027(3) 0.005(3) 0.003(2)
C7_5 0.039(3) 0.064(3) 0.083(4) 0.027(3) 0.001(2) -0.006(2)
C8_5 0.037(2) 0.059(2) 0.111(3) 0.034(2) 0.0049(19) 0.0001(18)
C9_5 0.050(2) 0.073(2) 0.116(3) 0.019(2) -0.008(2) -0.006(2)
C10A_5 0.059(3) 0.072(4) 0.111(3) 0.017(3) -0.013(3) -0.004(3)
C11A_5 0.064(3) 0.074(4) 0.114(4) 0.016(3) -0.016(3) -0.003(3)
C12A_5 0.064(3) 0.078(4) 0.122(4) 0.014(4) -0.019(3) -0.002(3)
C13A_5 0.058(3) 0.082(4) 0.130(4) 0.015(3) -0.015(3) -0.006(3)
C10B_5 0.059(3) 0.074(4) 0.112(3) 0.016(3) -0.014(3) -0.004(3)
C11B_5 0.137(16) 0.081(12) 0.108(13) 0.026(10) -0.058(11) 0.001(11)
C12B_5 0.082(10) 0.053(9) 0.166(17) 0.015(9) -0.075(11) 0.000(7)
C13B_5 0.057(3) 0.086(4) 0.132(4) 0.016(4) -0.014(3) -0.008(3)
C14_5 0.055(2) 0.088(3) 0.132(3) 0.012(3) -0.008(2) -0.010(2)
C15_5 0.051(2) 0.088(3) 0.145(3) 0.024(3) 0.012(2) -0.010(2)
C16_5 0.052(2) 0.083(2) 0.140(3) 0.043(2) 0.027(2) 0.002(2)
C17_5 0.069(3) 0.108(3) 0.149(4) 0.047(3) 0.041(3) 0.001(3)
C18_5 0.087(3) 0.123(3) 0.144(4) 0.053(3) 0.043(3) 0.005(3)
C19_5 0.084(3) 0.122(3) 0.134(3) 0.057(3) 0.034(3) 0.009(3)
C20_5 0.066(3) 0.103(3) 0.125(3) 0.056(3) 0.027(2) 0.008(2)
C21_5 0.047(2) 0.074(2) 0.124(3) 0.048(2) 0.0205(19) 0.0051(19)
C2_5 0.031(2) 0.073(3) 0.045(3) 0.014(2) -0.0027(18) -0.007(2)
C1_6 0.033(2) 0.073(3) 0.049(3) 0.032(2) -0.0069(19) -0.010(2)
C2_6 0.042(2) 0.081(3) 0.043(2) 0.034(2) 0.0041(19) -0.002(2)
C3_6 0.039(2) 0.055(3) 0.036(2) 0.022(2) -0.0061(18) -0.0056(19)
C4_6 0.031(2) 0.113(5) 0.052(3) 0.044(3) -0.004(2) 0.001(2)
C5_6 0.036(2) 0.122(5) 0.047(3) 0.045(3) 0.002(2) 0.005(3)
C6_6 0.040(2) 0.056(3) 0.035(2) 0.021(2) -0.0088(18) -0.0102(19)
C7_6 0.041(3) 0.110(4) 0.056(3) 0.050(3) -0.012(2) -0.021(3)
C8_6 0.045(3) 0.106(4) 0.055(3) 0.050(3) -0.009(2) -0.019(3)
C9_6 0.052(3) 0.084(4) 0.054(3) 0.037(3) -0.023(2) -0.030(3)
C10_6 0.058(3) 0.099(4) 0.057(3) 0.049(3) -0.017(2) -0.032(3)

loop_
_atom_type_symbol
_atom_type_description
_atom_type_scat_dispersion_real
_atom_type_scat_dispersion_imag
_atom_type_scat_source
C C 0.0033 0.0016 'International Tables Vol C Tables 4.2.6.8 and 6.1.1.4'
H H 0.0000 0.0000 'International Tables Vol C Tables 4.2.6.8 and 6.1.1.4'
N N 0.0061 0.0033 'International Tables Vol C Tables 4.2.6.8 and 6.1.1.4'
O O 0.0106 0.0060 'International Tables Vol C Tables 4.2.6.8 and 6.1.1.4'
Ni Ni 0.3393 1.1124 'International Tables Vol C Tables 4.2.6.8 and 6.1.1.4'

loop_
_geom_angle_atom_site_label_1
_geom_angle_atom_site_label_2
_geom_angle_atom_site_label_3
_geom_angle
_geom_angle_site_symmetry_1
_geom_angle_site_symmetry_3
_geom_angle_publ_flag
O1 Ni1 O3 179.21(12) . . ?
O1 Ni1 O5 88.59(13) . . ?
O3 Ni1 O5 90.81(13) . . ?
O1 Ni1 O6 90.55(12) . . ?
O3 Ni1 O6 90.02(12) . . ?
O5 Ni1 O6 176.08(13) . . ?
O1 Ni1 N1 92.36(13) . . ?
O3 Ni1 N1 87.12(13) . . ?
O5 Ni1 N1 88.62(14) . . ?
O6 Ni1 N1 87.59(13) . . ?
O1 Ni1 N4 88.42(13) . 1_656 ?
O3 Ni1 N4 92.09(13) . 1_656 ?
O5 Ni1 N4 90.96(14) . 1_656 ?
O6 Ni1 N4 92.85(13) . 1_656 ?
N1 Ni1 N4 179.10(14) . 1_656 ?
C1_3 N1 C5_3 116.8(4) . . ?
C1_3 N1 Ni1 122.6(3) . . ?
C5_3 N1 Ni1 119.9(3) . . ?
C1_1 O1 Ni1 130.1(3) . . ?
O5 C1A H1AA 109.5 . . ?
O5 C1A H1AB 109.5 . . ?
H1AA C1A H1AB 109.5 . . ?
O5 C1A H1AC 109.5 . . ?
H1AA C1A H1AC 109.5 . . ?
H1AB C1A H1AC 109.5 . . ?
O5 C1B H1BA 109.5 . . ?
O5 C1B H1BB 109.5 . . ?
H1BA C1B H1BB 109.5 . . ?
O5 C1B H1BC 109.5 . . ?
H1BA C1B H1BC 109.5 . . ?
H1BB C1B H1BC 109.5 . . ?
O9 Ni2 O7 179.04(14) . . ?
O9 Ni2 O12 89.34(15) . . ?
O7 Ni2 O12 91.33(15) . . ?
O9 Ni2 O11 90.16(15) . . ?
O7 Ni2 O11 89.14(14) . . ?
O12 Ni2 O11 177.83(14) . . ?
O9 Ni2 N3 88.26(13) . . ?
O7 Ni2 N3 91.09(13) . . ?
O12 Ni2 N3 87.88(16) . . ?
O11 Ni2 N3 90.00(15) . . ?
O9 Ni2 N2A_3 96.1(3) . . ?
O7 Ni2 N2A_3 84.6(3) . . ?
O12 Ni2 N2A_3 85.0(3) . . ?
O11 Ni2 N2A_3 97.1(3) . . ?
N3 Ni2 N2A_3 171.6(2) . . ?
O9 Ni2 N2B_3 90.9(3) . . ?
O7 Ni2 N2B_3 89.7(3) . . ?
O12 Ni2 N2B_3 100.3(3) . . ?
O11 Ni2 N2B_3 81.8(2) . . ?
N3 Ni2 N2B_3 171.7(3) . . ?
O6 C2 H2A 109.5 . . ?
O6 C2 H2B 109.5 . . ?
H2A C2 H2B 109.5 . . ?
O6 C2 H2C 109.5 . . ?
H2A C2 H2C 109.5 . . ?
H2B C2 H2C 109.5 . . ?
C1_2 O3 Ni1 128.5(3) . . ?
O12 C3 H3A 109.5 . . ?
O12 C3 H3B 109.5 . . ?
H3A C3 H3B 109.5 . . ?
O12 C3 H3C 109.5 . . ?
H3A C3 H3C 109.5 . . ?
H3B C3 H3C 109.5 . . ?
C1_6 N3 C5_6 116.8(4) . . ?
C1_6 N3 Ni2 121.6(3) . . ?
C5_6 N3 Ni2 121.4(3) . . ?
C9_6 N4 C8_6 116.1(4) . . ?
C9_6 N4 Ni1 123.8(3) . 1_454 ?
C8_6 N4 Ni1 120.1(3) . 1_454 ?
C1A O5 Ni1 128.7(8) . . ?
C1B O5 Ni1 134.4(14) . . ?
C1A O5 H5 109.5 . . ?
Ni1 O5 H5 98.6 . . ?
C2 O6 Ni1 126.8(3) . . ?
C1_5 O7 Ni2 128.7(3) . . ?
C1_4 O9 Ni2 128.4(3) . . ?
C4A O11 Ni2 118.6(7) . . ?
C4B O11 Ni2 138.6(5) . . ?
C3 O12 Ni2 131.4(5) . . ?
O11 C4A H4AA 109.5 . . ?
O11 C4A H4AB 109.5 . . ?
H4AA C4A H4AB 109.5 . . ?
O11 C4A H4AC 109.5 . . ?
H4AA C4A H4AC 109.5 . . ?
H4AB C4A H4AC 109.5 . . ?
O11 C4B H4BA 109.5 . . ?
O11 C4B H4BB 109.5 . . ?
H4BA C4B H4BB 109.5 . . ?
O11 C4B H4BC 109.5 . . ?
H4BA C4B H4BC 109.5 . . ?
H4BB C4B H4BC 109.5 . . ?
O2 C1_1 O1 125.9(4) . . ?
O2 C1_1 C2_1 118.9(4) . . ?
O1 C1_1 C2_1 115.2(4) . . ?
C2_1 C3_1 C4_1 120.7(5) . . ?
C2_1 C3_1 H3_1 119.6 . . ?
C4_1 C3_1 H3_1 119.6 . . ?
C5_1 C4_1 C3_1 121.2(4) . . ?
C5_1 C4_1 H4_1 119.4 . . ?
C3_1 C4_1 H4_1 119.4 . . ?
C4_1 C5_1 C6_1 118.3(4) . . ?
C4_1 C5_1 C8_1 118.8(4) . . ?
C6_1 C5_1 C8_1 122.9(4) . . ?
C7_1 C6_1 C5_1 120.8(4) . . ?
C7_1 C6_1 H6_1 119.6 . . ?
C5_1 C6_1 H6_1 119.6 . . ?
C6_1 C7_1 C2_1 120.9(4) . . ?
C6_1 C7_1 H7_1 119.6 . . ?
C2_1 C7_1 H7_1 119.6 . . ?
C9_1 C8_1 C21_1 120.9(4) . . ?
C9_1 C8_1 C5_1 119.1(5) . . ?
C21_1 C8_1 C5_1 119.8(4) . . ?
C8_1 C9_1 C10_1 123.1(5) . . ?
C8_1 C9_1 C14_1 118.7(5) . . ?
C10_1 C9_1 C14_1 118.1(5) . . ?
C11_1 C10_1 C9_1 121.1(6) . . ?
C11_1 C10_1 H10_1 119.4 . . ?
C9_1 C10_1 H10_1 119.4 . . ?
C10_1 C11_1 C12_1 119.8(7) . . ?
C10_1 C11_1 H11_1 120.1 . . ?
C12_1 C11_1 H11_1 120.1 . . ?
C13_1 C12_1 C11_1 121.8(6) . . ?
C13_1 C12_1 H12_1 119.1 . . ?
C11_1 C12_1 H12_1 119.1 . . ?
C12_1 C13_1 C14_1 120.7(7) . . ?
C12_1 C13_1 H13_1 119.7 . . ?
C14_1 C13_1 H13_1 119.7 . . ?
C15_1 C14_1 C13_1 122.8(6) . . ?
C15_1 C14_1 C9_1 118.7(5) . . ?
C13_1 C14_1 C9_1 118.5(7) . . ?
C16_1 C15_1 C14_1 123.3(5) . . ?
C16_1 C15_1 H15_1 118.3 . . ?
C14_1 C15_1 H15_1 118.3 . . ?
C15_1 C16_1 C21_1 118.2(6) . . ?
C15_1 C16_1 C17_1 124.1(6) . . ?
C21_1 C16_1 C17_1 117.7(6) . . ?
C18_1 C17_1 C16_1 122.2(6) . . ?
C18_1 C17_1 H17_1 118.9 . . ?
C16_1 C17_1 H17_1 118.9 . . ?
C17_1 C18_1 C19_1 120.1(7) . . ?
C17_1 C18_1 H18_1 120.0 . . ?
C19_1 C18_1 H18_1 120.0 . . ?
C20_1 C19_1 C18_1 120.5(7) . . ?
C20_1 C19_1 H19_1 119.8 . . ?
C18_1 C19_1 H19_1 119.8 . . ?
C19_1 C20_1 C21_1 122.4(6) . . ?
C19_1 C20_1 H20_1 118.8 . . ?
C21_1 C20_1 H20_1 118.8 . . ?
C8_1 C21_1 C20_1 122.7(5) . . ?
C8_1 C21_1 C16_1 120.1(5) . . ?
C20_1 C21_1 C16_1 117.2(5) . . ?
C3_1 C2_1 C7_1 118.1(4) . . ?
C3_1 C2_1 C1_1 120.8(4) . . ?
C7_1 C2_1 C1_1 121.1(4) . . ?
O4 C1_2 O3 125.4(4) . . ?
O4 C1_2 C2_2 117.3(4) . . ?
O3 C1_2 C2_2 117.2(4) . . ?
C3_2 C2_2 C7_2 118.6(4) . . ?
C3_2 C2_2 C1_2 121.1(4) . . ?
C7_2 C2_2 C1_2 120.2(4) . . ?
C4_2 C3_2 C2_2 119.9(5) . . ?
C4_2 C3_2 H3_2 120.1 . . ?
C2_2 C3_2 H3_2 120.1 . . ?
C3_2 C4_2 C5_2 122.1(5) . . ?
C3_2 C4_2 H4_2 119.0 . . ?
C5_2 C4_2 H4_2 119.0 . . ?
C6_2 C5_2 C4_2 117.3(4) . . ?
C6_2 C5_2 C8_2 121.9(5) . . ?
C4_2 C5_2 C8_2 120.8(5) . . ?
C5_2 C6_2 C7_2 121.4(5) . . ?
C5_2 C6_2 H6_2 119.3 . . ?
C7_2 C6_2 H6_2 119.3 . . ?
C6_2 C7_2 C2_2 120.7(4) . . ?
C6_2 C7_2 H7_2 119.6 . . ?
C2_2 C7_2 H7_2 119.6 . . ?
C9_2 C8_2 C21_2 121.1(6) . . ?
C9_2 C8_2 C5_2 119.8(6) . . ?
C21_2 C8_2 C5_2 119.1(6) . . ?
C10_2 C9_2 C8_2 122.7(5) . . ?
C10_2 C9_2 C14_2 118.4(7) . . ?
C8_2 C9_2 C14_2 118.8(7) . . ?
C11_2 C10_2 C9_2 121.2(7) . . ?
C11_2 C10_2 H10_2 119.4 . . ?
C9_2 C10_2 H10_2 119.4 . . ?
C10_2 C11_2 C12_2 118.1(9) . . ?
C10_2 C11_2 H11_2 121.0 . . ?
C12_2 C11_2 H11_2 121.0 . . ?
C13_2 C12_2 C11_2 122.8(8) . . ?
C13_2 C12_2 H12_2 118.6 . . ?
C11_2 C12_2 H12_2 118.6 . . ?
C12_2 C13_2 C14_2 121.3(8) . . ?
C12_2 C13_2 H13_2 119.3 . . ?
C14_2 C13_2 H13_2 119.3 . . ?
C13_2 C14_2 C15_2 124.5(7) . . ?
C13_2 C14_2 C9_2 118.2(9) . . ?
C15_2 C14_2 C9_2 117.3(7) . . ?
C16_2 C15_2 C14_2 124.8(7) . . ?
C16_2 C15_2 H15_2 117.6 . . ?
C14_2 C15_2 H15_2 117.6 . . ?
C15_2 C16_2 C21_2 119.1(8) . . ?
C15_2 C16_2 C17_2 123.9(8) . . ?
C21_2 C16_2 C17_2 117.0(9) . . ?
C18_2 C17_2 C16_2 120.2(9) . . ?
C18_2 C17_2 H17_2 119.9 . . ?
C16_2 C17_2 H17_2 119.9 . . ?
C17_2 C18_2 C19_2 124.2(10) . . ?
C17_2 C18_2 H18_2 117.9 . . ?
C19_2 C18_2 H18_2 117.9 . . ?
C20_2 C19_2 C18_2 119.1(10) . . ?
C20_2 C19_2 H19_2 120.4 . . ?
C18_2 C19_2 H19_2 120.4 . . ?
C19_2 C20_2 C21_2 120.7(8) . . ?
C19_2 C20_2 H20_2 119.6 . . ?
C21_2 C20_2 H20_2 119.6 . . ?
C20_2 C21_2 C8_2 122.5(6) . . ?
C20_2 C21_2 C16_2 118.5(8) . . ?
C8_2 C21_2 C16_2 118.9(8) . . ?
C1_3 C2_3 C3_3 120.1(4) . . ?
C1_3 C2_3 H2_3 119.9 . . ?
C3_3 C2_3 H2_3 119.9 . . ?
C4_3 C3_3 C2_3 116.4(4) . . ?
C4_3 C3_3 C6_3 122.0(5) . . ?
C2_3 C3_3 C6_3 121.5(4) . . ?
C5_3 C4_3 C3_3 120.0(5) . . ?
C5_3 C4_3 H4_3 120.0 . . ?
C3_3 C4_3 H4_3 120.0 . . ?
N1 C5_3 C4_3 123.5(5) . . ?
N1 C5_3 H5_3 118.2 . . ?
C4_3 C5_3 H5_3 118.2 . . ?
C10A_3 C6_3 C7A_3 116.2(6) . . ?
C7B_3 C6_3 C10B_3 111.5(6) . . ?
C10A_3 C6_3 C3_3 125.3(5) . . ?
C7B_3 C6_3 C3_3 123.9(5) . . ?
C7A_3 C6_3 C3_3 115.6(5) . . ?
C10B_3 C6_3 C3_3 120.8(5) . . ?
C9A_3 N2A_3 C8A_3 116.7(6) . . ?
C9A_3 N2A_3 Ni2 119.0(5) . . ?
C8A_3 N2A_3 Ni2 123.8(5) . . ?
C8A_3 C7A_3 C6_3 119.6(7) . . ?
C8A_3 C7A_3 H7A_3 120.2 . . ?
C6_3 C7A_3 H7A_3 120.2 . . ?
N2A_3 C8A_3 C7A_3 121.8(8) . . ?
N2A_3 C8A_3 H8A_3 119.1 . . ?
C7A_3 C8A_3 H8A_3 119.1 . . ?
C6_3 C10A_3 C9A_3 117.9(7) . . ?
C6_3 C10A_3 H10A_3 121.0 . . ?
C9A_3 C10A_3 H10A_3 121.0 . . ?
N2A_3 C9A_3 C10A_3 125.2(7) . . ?
N2A_3 C9A_3 H9A_3 117.4 . . ?
C10A_3 C9A_3 H9A_3 117.4 . . ?
C8B_3 N2B_3 C9B_3 116.0(7) . . ?
C8B_3 N2B_3 Ni2 120.1(5) . . ?
C9B_3 N2B_3 Ni2 122.2(5) . . ?
C6_3 C7B_3 C8B_3 120.8(7) . . ?
C6_3 C7B_3 H7B_3 119.6 . . ?
C8B_3 C7B_3 H7B_3 119.6 . . ?
N2B_3 C8B_3 C7B_3 124.8(8) . . ?
N2B_3 C8B_3 H8B_3 117.6 . . ?
C7B_3 C8B_3 H8B_3 117.6 . . ?
N2B_3 C9B_3 C10B_3 121.0(8) . . ?
N2B_3 C9B_3 H9B_3 119.5 . . ?
C10B_3 C9B_3 H9B_3 119.5 . . ?
C9B_3 C10B_3 C6_3 122.6(7) . . ?
C9B_3 C10B_3 H10B_3 118.7 . . ?
C6_3 C10B_3 H10B_3 118.7 . . ?
N1 C1_3 C2_3 123.2(4) . . ?
N1 C1_3 H1_3 118.4 . . ?
C2_3 C1_3 H1_3 118.4 . . ?
O10 C1_4 O9 125.9(4) . . ?
O10 C1_4 C2_4 117.4(5) . . ?
O9 C1_4 C2_4 116.7(4) . . ?
C3_4 C2_4 C7_4 118.5(4) . . ?
C3_4 C2_4 C1_4 120.4(4) . . ?
C7_4 C2_4 C1_4 121.0(5) . . ?
C2_4 C3_4 C4_4 121.2(4) . . ?
C2_4 C3_4 H3_4 119.4 . . ?
C4_4 C3_4 H3_4 119.4 . . ?
C3_4 C4_4 C5_4 120.6(5) . . ?
C3_4 C4_4 H4_4 119.7 . . ?
C5_4 C4_4 H4_4 119.7 . . ?
C6_4 C5_4 C4_4 118.0(4) . . ?
C6_4 C5_4 C8_4 120.4(4) . . ?
C4_4 C5_4 C8_4 121.6(4) . . ?
C5_4 C6_4 C7_4 121.4(5) . . ?
C5_4 C6_4 H6_4 119.3 . . ?
C7_4 C6_4 H6_4 119.3 . . ?
C6_4 C7_4 C2_4 120.2(5) . . ?
C6_4 C7_4 H7_4 119.9 . . ?
C2_4 C7_4 H7_4 119.9 . . ?
C21_4 C8_4 C9_4 121.8(5) . . ?
C21_4 C8_4 C5_4 119.2(5) . . ?
C9_4 C8_4 C5_4 118.9(5) . . ?
C10_4 C9_4 C8_4 123.7(5) . . ?
C10_4 C9_4 C14_4 118.0(6) . . ?
C8_4 C9_4 C14_4 118.2(6) . . ?
C11_4 C10_4 C9_4 121.7(7) . . ?
C11_4 C10_4 H10_4 119.2 . . ?
C9_4 C10_4 H10_4 119.2 . . ?
C10_4 C11_4 C12_4 120.1(9) . . ?
C10_4 C11_4 H11_4 119.9 . . ?
C12_4 C11_4 H11_4 119.9 . . ?
C13_4 C12_4 C11_4 121.8(8) . . ?
C13_4 C12_4 H12_4 119.1 . . ?
C11_4 C12_4 H12_4 119.1 . . ?
C12_4 C13_4 C14_4 121.2(7) . . ?
C12_4 C13_4 H13_4 119.4 . . ?
C14_4 C13_4 H13_4 119.4 . . ?
C15_4 C14_4 C9_4 118.7(6) . . ?
C15_4 C14_4 C13_4 124.1(6) . . ?
C9_4 C14_4 C13_4 117.1(7) . . ?
C14_4 C15_4 C16_4 124.4(6) . . ?
C14_4 C15_4 H15_4 117.8 . . ?
C16_4 C15_4 H15_4 117.8 . . ?
C15_4 C16_4 C17_4 124.8(6) . . ?
C15_4 C16_4 C21_4 117.8(6) . . ?
C17_4 C16_4 C21_4 117.3(7) . . ?
C18_4 C17_4 C16_4 123.0(7) . . ?
C18_4 C17_4 H17_4 118.5 . . ?
C16_4 C17_4 H17_4 118.5 . . ?
C17_4 C18_4 C19_4 121.1(7) . . ?
C17_4 C18_4 H18_4 119.5 . . ?
C19_4 C18_4 H18_4 119.5 . . ?
C20_4 C19_4 C18_4 117.9(8) . . ?
C20_4 C19_4 H19_4 121.1 . . ?
C18_4 C19_4 H19_4 121.1 . . ?
C19_4 C20_4 C21_4 122.7(6) . . ?
C19_4 C20_4 H20_4 118.7 . . ?
C21_4 C20_4 H20_4 118.7 . . ?
C8_4 C21_4 C20_4 122.9(5) . . ?
C8_4 C21_4 C16_4 119.0(6) . . ?
C20_4 C21_4 C16_4 118.1(6) . . ?
O8 C1_5 O7 126.2(4) . . ?
O8 C1_5 C2_5 117.8(5) . . ?
O7 C1_5 C2_5 116.0(4) . . ?
C4_5 C3_5 C2_5 121.0(5) . . ?
C4_5 C3_5 H3_5 119.5 . . ?
C2_5 C3_5 H3_5 119.5 . . ?
C3_5 C4_5 C5_5 119.9(5) . . ?
C3_5 C4_5 H4_5 120.0 . . ?
C5_5 C4_5 H4_5 120.0 . . ?
C6_5 C5_5 C4_5 119.1(4) . . ?
C6_5 C5_5 C8_5 119.4(4) . . ?
C4_5 C5_5 C8_5 121.5(5) . . ?
C5_5 C6_5 C7_5 121.3(5) . . ?
C5_5 C6_5 H6_5 119.3 . . ?
C7_5 C6_5 H6_5 119.3 . . ?
C2_5 C7_5 C6_5 119.7(5) . . ?
C2_5 C7_5 H7_5 120.2 . . ?
C6_5 C7_5 H7_5 120.2 . . ?
C9_5 C8_5 C21_5 120.7(5) . . ?
C9_5 C8_5 C5_5 120.0(6) . . ?
C21_5 C8_5 C5_5 119.2(5) . . ?
C10B_5 C9_5 C8_5 121.0(10) . . ?
C10B_5 C9_5 C14_5 120.8(10) . . ?
C8_5 C9_5 C14_5 117.3(7) . . ?
C8_5 C9_5 C10A_5 122.5(8) . . ?
C14_5 C9_5 C10A_5 119.4(9) . . ?
C11A_5 C10A_5 C9_5 124.9(15) . . ?
C11A_5 C10A_5 H10A_5 117.5 . . ?
C9_5 C10A_5 H10A_5 117.5 . . ?
C10A_5 C11A_5 C12A_5 117.4(17) . . ?
C10A_5 C11A_5 H11A_5 121.3 . . ?
C12A_5 C11A_5 H11A_5 121.3 . . ?
C13A_5 C12A_5 C11A_5 122.8(15) . . ?
C13A_5 C12A_5 H12A_5 118.6 . . ?
C11A_5 C12A_5 H12A_5 118.6 . . ?
C12A_5 C13A_5 C14_5 124.3(12) . . ?
C12A_5 C13A_5 H13A_5 117.8 . . ?
C14_5 C13A_5 H13A_5 117.8 . . ?
C9_5 C10B_5 C11B_5 118.5(18) . . ?
C9_5 C10B_5 H10B_5 120.7 . . ?
C11B_5 C10B_5 H10B_5 120.7 . . ?
C10B_5 C11B_5 C12B_5 116(2) . . ?
C10B_5 C11B_5 H11B_5 121.8 . . ?
C12B_5 C11B_5 H11B_5 121.8 . . ?
C13B_5 C12B_5 C11B_5 124.5(14) . . ?
C13B_5 C12B_5 H12B_5 117.7 . . ?
C11B_5 C12B_5 H12B_5 117.7 . . ?
C14_5 C13B_5 C12B_5 113.8(14) . . ?
C14_5 C13B_5 H13C_5 123.1 . . ?
C12B_5 C13B_5 H13C_5 123.1 . . ?
C13B_5 C14_5 C15_5 111.6(11) . . ?
C13B_5 C14_5 C9_5 124.5(12) . . ?
C15_5 C14_5 C9_5 121.1(7) . . ?
C15_5 C14_5 C13A_5 126.3(8) . . ?
C9_5 C14_5 C13A_5 109.8(9) . . ?
C14_5 C15_5 C16_5 122.5(6) . . ?
C14_5 C15_5 H15_5 118.7 . . ?
C16_5 C15_5 H15_5 118.7 . . ?
C15_5 C16_5 C21_5 118.7(7) . . ?
C15_5 C16_5 C17_5 123.7(6) . . ?
C21_5 C16_5 C17_5 117.6(7) . . ?
C18_5 C17_5 C16_5 122.4(7) . . ?
C18_5 C17_5 H17_5 118.8 . . ?
C16_5 C17_5 H17_5 118.8 . . ?
C17_5 C18_5 C19_5 121.1(9) . . ?
C17_5 C18_5 H18_5 119.4 . . ?
C19_5 C18_5 H18_5 119.4 . . ?
C20_5 C19_5 C18_5 118.5(9) . . ?
C20_5 C19_5 H19_5 120.8 . . ?
C18_5 C19_5 H19_5 120.8 . . ?
C19_5 C20_5 C21_5 122.9(7) . . ?
C19_5 C20_5 H20_5 118.6 . . ?
C21_5 C20_5 H20_5 118.6 . . ?
C8_5 C21_5 C20_5 122.8(5) . . ?
C8_5 C21_5 C16_5 119.7(7) . . ?
C20_5 C21_5 C16_5 117.4(7) . . ?
C7_5 C2_5 C3_5 119.0(4) . . ?
C7_5 C2_5 C1_5 120.5(5) . . ?
C3_5 C2_5 C1_5 120.5(5) . . ?
N3 C1_6 C2_6 123.2(4) . . ?
N3 C1_6 H1_6 118.4 . . ?
C2_6 C1_6 H1_6 118.4 . . ?
C1_6 C2_6 C3_6 120.0(4) . . ?
C1_6 C2_6 H2_6 120.0 . . ?
C3_6 C2_6 H2_6 120.0 . . ?
C4_6 C3_6 C2_6 116.7(4) . . ?
C4_6 C3_6 C6_6 122.1(4) . . ?
C2_6 C3_6 C6_6 121.3(4) . . ?
C3_6 C4_6 C5_6 119.8(4) . . ?
C3_6 C4_6 H4_6 120.1 . . ?
C5_6 C4_6 H4_6 120.1 . . ?
N3 C5_6 C4_6 123.5(4) . . ?
N3 C5_6 H5_6 118.3 . . ?
C4_6 C5_6 H5_6 118.3 . . ?
C7_6 C6_6 C10_6 116.5(4) . . ?
C7_6 C6_6 C3_6 120.9(4) . . ?
C10_6 C6_6 C3_6 122.6(4) . . ?
C6_6 C7_6 C8_6 119.7(4) . . ?
C6_6 C7_6 H7_6 120.1 . . ?
C8_6 C7_6 H7_6 120.1 . . ?
N4 C8_6 C7_6 124.0(4) . . ?
N4 C8_6 H8_6 118.0 . . ?
C7_6 C8_6 H8_6 118.0 . . ?
N4 C9_6 C10_6 123.6(4) . . ?
N4 C9_6 H9_6 118.2 . . ?
C10_6 C9_6 H9_6 118.2 . . ?
C9_6 C10_6 C6_6 120.1(5) . . ?
C9_6 C10_6 H10_6 119.9 . . ?
C6_6 C10_6 H10_6 119.9 . . ?

loop_
_geom_bond_atom_site_label_1
_geom_bond_atom_site_label_2
_geom_bond_distance
_geom_bond_site_symmetry_2
_geom_bond_publ_flag
Ni1 O1 2.037(3) . ?
Ni1 O3 2.054(3) . ?
Ni1 O5 2.070(3) . ?
Ni1 O6 2.073(3) . ?
Ni1 N1 2.097(3) . ?
Ni1 N4 2.126(3) 1_656 ?
N1 C1_3 1.326(6) . ?
N1 C5_3 1.328(6) . ?
O1 C1_1 1.264(5) . ?
C1A O5 1.401(8) . ?
C1A H1AA 0.9600 . ?
C1A H1AB 0.9600 . ?
C1A H1AC 0.9600 . ?
C1B O5 1.401(10) . ?
C1B H1BA 0.9600 . ?
C1B H1BB 0.9600 . ?
C1B H1BC 0.9600 . ?
Ni2 O9 2.041(3) . ?
Ni2 O7 2.043(3) . ?
Ni2 O12 2.071(4) . ?
Ni2 O11 2.079(4) . ?
Ni2 N3 2.107(3) . ?
Ni2 N2A_3 2.137(6) . ?
Ni2 N2B_3 2.138(5) . ?
O2 C1_1 1.250(5) . ?
C2 O6 1.424(6) . ?
C2 H2A 0.9600 . ?
C2 H2B 0.9600 . ?
C2 H2C 0.9600 . ?
O3 C1_2 1.245(5) . ?
C3 O12 1.388(7) . ?
C3 H3A 0.9600 . ?
C3 H3B 0.9600 . ?
C3 H3C 0.9600 . ?
N3 C1_6 1.324(6) . ?
N3 C5_6 1.334(6) . ?
O4 C1_2 1.245(6) . ?
N4 C9_6 1.324(6) . ?
N4 C8_6 1.333(6) . ?
O5 H5 0.8200 . ?
O7 C1_5 1.272(6) . ?
O8 C1_5 1.255(7) . ?
O9 C1_4 1.262(6) . ?
O10 C1_4 1.238(6) . ?
O11 C4A 1.427(8) . ?
O11 C4B 1.436(8) . ?
C4A H4AA 0.9600 . ?
C4A H4AB 0.9600 . ?
C4A H4AC 0.9600 . ?
C4B H4BA 0.9600 . ?
C4B H4BB 0.9600 . ?
C4B H4BC 0.9600 . ?
C1_1 C2_1 1.499(6) . ?
C3_1 C2_1 1.377(6) . ?
C3_1 C4_1 1.385(7) . ?
C3_1 H3_1 0.9300 . ?
C4_1 C5_1 1.377(7) . ?
C4_1 H4_1 0.9300 . ?
C5_1 C6_1 1.381(6) . ?
C5_1 C8_1 1.494(6) . ?
C6_1 C7_1 1.378(7) . ?
C6_1 H6_1 0.9300 . ?
C7_1 C2_1 1.391(6) . ?
C7_1 H7_1 0.9300 . ?
C8_1 C9_1 1.398(7) . ?
C8_1 C21_1 1.411(7) . ?
C9_1 C10_1 1.413(8) . ?
C9_1 C14_1 1.456(7) . ?
C10_1 C11_1 1.372(8) . ?
C10_1 H10_1 0.9300 . ?
C11_1 C12_1 1.406(10) . ?
C11_1 H11_1 0.9300 . ?
C12_1 C13_1 1.349(10) . ?
C12_1 H12_1 0.9300 . ?
C13_1 C14_1 1.414(9) . ?
C13_1 H13_1 0.9300 . ?
C14_1 C15_1 1.393(9) . ?
C15_1 C16_1 1.376(9) . ?
C15_1 H15_1 0.9300 . ?
C16_1 C21_1 1.439(7) . ?
C16_1 C17_1 1.449(9) . ?
C17_1 C18_1 1.339(10) . ?
C17_1 H17_1 0.9300 . ?
C18_1 C19_1 1.397(10) . ?
C18_1 H18_1 0.9300 . ?
C19_1 C20_1 1.366(8) . ?
C19_1 H19_1 0.9300 . ?
C20_1 C21_1 1.419(8) . ?
C20_1 H20_1 0.9300 . ?
C1_2 C2_2 1.506(6) . ?
C2_2 C3_2 1.385(6) . ?
C2_2 C7_2 1.389(6) . ?
C3_2 C4_2 1.383(7) . ?
C3_2 H3_2 0.9300 . ?
C4_2 C5_2 1.392(7) . ?
C4_2 H4_2 0.9300 . ?
C5_2 C6_2 1.379(7) . ?
C5_2 C8_2 1.491(7) . ?
C6_2 C7_2 1.384(7) . ?
C6_2 H6_2 0.9300 . ?
C7_2 H7_2 0.9300 . ?
C8_2 C9_2 1.410(9) . ?
C8_2 C21_2 1.425(9) . ?
C9_2 C10_2 1.408(10) . ?
C9_2 C14_2 1.444(9) . ?
C10_2 C11_2 1.374(9) . ?
C10_2 H10_2 0.9300 . ?
C11_2 C12_2 1.422(11) . ?
C11_2 H11_2 0.9300 . ?
C12_2 C13_2 1.307(13) . ?
C12_2 H12_2 0.9300 . ?
C13_2 C14_2 1.407(12) . ?
C13_2 H13_2 0.9300 . ?
C14_2 C15_2 1.409(12) . ?
C15_2 C16_2 1.344(12) . ?
C15_2 H15_2 0.9300 . ?
C16_2 C21_2 1.427(10) . ?
C16_2 C17_2 1.481(12) . ?
C17_2 C18_2 1.269(13) . ?
C17_2 H17_2 0.9300 . ?
C18_2 C19_2 1.384(12) . ?
C18_2 H18_2 0.9300 . ?
C19_2 C20_2 1.380(10) . ?
C19_2 H19_2 0.9300 . ?
C20_2 C21_2 1.409(11) . ?
C20_2 H20_2 0.9300 . ?
C2_3 C1_3 1.368(6) . ?
C2_3 C3_3 1.385(7) . ?
C2_3 H2_3 0.9300 . ?
C3_3 C4_3 1.372(7) . ?
C3_3 C6_3 1.477(6) . ?
C4_3 C5_3 1.371(6) . ?
C4_3 H4_3 0.9300 . ?
C5_3 H5_3 0.9300 . ?
C6_3 C10A_3 1.360(7) . ?
C6_3 C7B_3 1.368(7) . ?
C6_3 C7A_3 1.412(7) . ?
C6_3 C10B_3 1.418(7) . ?
N2A_3 C9A_3 1.331(6) . ?
N2A_3 C8A_3 1.332(6) . ?
C7A_3 C8A_3 1.386(7) . ?
C7A_3 H7A_3 0.9300 . ?
C8A_3 H8A_3 0.9300 . ?
C10A_3 C9A_3 1.379(7) . ?
C10A_3 H10A_3 0.9300 . ?
C9A_3 H9A_3 0.9300 . ?
N2B_3 C8B_3 1.329(6) . ?
N2B_3 C9B_3 1.330(6) . ?
C7B_3 C8B_3 1.377(7) . ?
C7B_3 H7B_3 0.9300 . ?
C8B_3 H8B_3 0.9300 . ?
C9B_3 C10B_3 1.388(7) . ?
C9B_3 H9B_3 0.9300 . ?
C10B_3 H10B_3 0.9300 . ?
C1_3 H1_3 0.9300 . ?
C1_4 C2_4 1.508(6) . ?
C2_4 C3_4 1.378(7) . ?
C2_4 C7_4 1.386(7) . ?
C3_4 C4_4 1.380(7) . ?
C3_4 H3_4 0.9300 . ?
C4_4 C5_4 1.389(7) . ?
C4_4 H4_4 0.9300 . ?
C5_4 C6_4 1.381(7) . ?
C5_4 C8_4 1.498(6) . ?
C6_4 C7_4 1.385(6) . ?
C6_4 H6_4 0.9300 . ?
C7_4 H7_4 0.9300 . ?
C8_4 C21_4 1.393(8) . ?
C8_4 C9_4 1.423(8) . ?
C9_4 C10_4 1.419(9) . ?
C9_4 C14_4 1.441(8) . ?
C10_4 C11_4 1.365(9) . ?
C10_4 H10_4 0.9300 . ?
C11_4 C12_4 1.392(11) . ?
C11_4 H11_4 0.9300 . ?
C12_4 C13_4 1.324(12) . ?
C12_4 H12_4 0.9300 . ?
C13_4 C14_4 1.460(10) . ?
C13_4 H13_4 0.9300 . ?
C14_4 C15_4 1.364(10) . ?
C15_4 C16_4 1.391(10) . ?
C15_4 H15_4 0.9300 . ?
C16_4 C17_4 1.423(10) . ?
C16_4 C21_4 1.445(7) . ?
C17_4 C18_4 1.311(11) . ?
C17_4 H17_4 0.9300 . ?
C18_4 C19_4 1.454(10) . ?
C18_4 H18_4 0.9300 . ?
C19_4 C20_4 1.358(9) . ?
C19_4 H19_4 0.9300 . ?
C20_4 C21_4 1.419(9) . ?
C20_4 H20_4 0.9300 . ?
C1_5 C2_5 1.507(6) . ?
C3_5 C4_5 1.385(7) . ?
C3_5 C2_5 1.391(7) . ?
C3_5 H3_5 0.9300 . ?
C4_5 C5_5 1.385(7) . ?
C4_5 H4_5 0.9300 . ?
C5_5 C6_5 1.374(7) . ?
C5_5 C8_5 1.500(6) . ?
C6_5 C7_5 1.394(7) . ?
C6_5 H6_5 0.9300 . ?
C7_5 C2_5 1.381(7) . ?
C7_5 H7_5 0.9300 . ?
C8_5 C9_5 1.395(9) . ?
C8_5 C21_5 1.414(9) . ?
C9_5 C10B_5 1.35(2) . ?
C9_5 C14_5 1.446(9) . ?
C9_5 C10A_5 1.51(2) . ?
C10A_5 C11A_5 1.37(2) . ?
C10A_5 H10A_5 0.9300 . ?
C11A_5 C12A_5 1.428(19) . ?
C11A_5 H11A_5 0.9300 . ?
C12A_5 C13A_5 1.29(2) . ?
C12A_5 H12A_5 0.9300 . ?
C13A_5 C14_5 1.648(19) . ?
C13A_5 H13A_5 0.9300 . ?
C10B_5 C11B_5 1.37(2) . ?
C10B_5 H10B_5 0.9300 . ?
C11B_5 C12B_5 1.50(3) . ?
C11B_5 H11B_5 0.9300 . ?
C12B_5 C13B_5 1.35(3) . ?
C12B_5 H12B_5 0.9300 . ?
C13B_5 C14_5 1.309(17) . ?
C13B_5 H13C_5 0.9300 . ?
C14_5 C15_5 1.354(11) . ?
C15_5 C16_5 1.361(10) . ?
C15_5 H15_5 0.9300 . ?
C16_5 C21_5 1.430(8) . ?
C16_5 C17_5 1.440(11) . ?
C17_5 C18_5 1.323(11) . ?
C17_5 H17_5 0.9300 . ?
C18_5 C19_5 1.417(10) . ?
C18_5 H18_5 0.9300 . ?
C19_5 C20_5 1.367(10) . ?
C19_5 H19_5 0.9300 . ?
C20_5 C21_5 1.426(10) . ?
C20_5 H20_5 0.9300 . ?
C1_6 C2_6 1.377(6) . ?
C1_6 H1_6 0.9300 . ?
C2_6 C3_6 1.389(6) . ?
C2_6 H2_6 0.9300 . ?
C3_6 C4_6 1.372(6) . ?
C3_6 C6_6 1.489(5) . ?
C4_6 C5_6 1.378(6) . ?
C4_6 H4_6 0.9300 . ?
C5_6 H5_6 0.9300 . ?
C6_6 C7_6 1.375(6) . ?
C6_6 C10_6 1.380(6) . ?
C7_6 C8_6 1.376(6) . ?
C7_6 H7_6 0.9300 . ?
C8_6 H8_6 0.9300 . ?
C9_6 C10_6 1.379(6) . ?
C9_6 H9_6 0.9300 . ?
C10_6 H10_6 0.9300 . ?

loop_
_geom_torsion_atom_site_label_1
_geom_torsion_atom_site_label_2
_geom_torsion_atom_site_label_3
_geom_torsion_atom_site_label_4
_geom_torsion
_geom_torsion_site_symmetry_1
_geom_torsion_site_symmetry_2
_geom_torsion_site_symmetry_3
_geom_torsion_site_symmetry_4
_geom_torsion_publ_flag
Ni1 O1 C1_1 O2 18.1(7) . . . . ?
Ni1 O1 C1_1 C2_1 -158.7(3) . . . . ?
C2_1 C3_1 C4_1 C5_1 0.8(9) . . . . ?
C3_1 C4_1 C5_1 C6_1 -1.2(9) . . . . ?
C3_1 C4_1 C5_1 C8_1 179.2(5) . . . . ?
C4_1 C5_1 C6_1 C7_1 0.0(8) . . . . ?
C8_1 C5_1 C6_1 C7_1 179.5(5) . . . . ?
C5_1 C6_1 C7_1 C2_1 1.8(8) . . . . ?
C4_1 C5_1 C8_1 C9_1 86.9(6) . . . . ?
C6_1 C5_1 C8_1 C9_1 -92.6(6) . . . . ?
C4_1 C5_1 C8_1 C21_1 -88.5(6) . . . . ?
C6_1 C5_1 C8_1 C21_1 91.9(6) . . . . ?
C21_1 C8_1 C9_1 C10_1 179.6(5) . . . . ?
C5_1 C8_1 C9_1 C10_1 4.2(7) . . . . ?
C21_1 C8_1 C9_1 C14_1 2.0(7) . . . . ?
C5_1 C8_1 C9_1 C14_1 -173.4(4) . . . . ?
C8_1 C9_1 C10_1 C11_1 -175.7(5) . . . . ?
C14_1 C9_1 C10_1 C11_1 1.9(8) . . . . ?
C9_1 C10_1 C11_1 C12_1 -0.3(9) . . . . ?
C10_1 C11_1 C12_1 C13_1 -0.6(10) . . . . ?
C11_1 C12_1 C13_1 C14_1 -0.1(10) . . . . ?
C12_1 C13_1 C14_1 C15_1 179.3(6) . . . . ?
C12_1 C13_1 C14_1 C9_1 1.7(9) . . . . ?
C8_1 C9_1 C14_1 C15_1 -2.6(7) . . . . ?
C10_1 C9_1 C14_1 C15_1 179.7(5) . . . . ?
C8_1 C9_1 C14_1 C13_1 175.2(5) . . . . ?
C10_1 C9_1 C14_1 C13_1 -2.5(7) . . . . ?
C13_1 C14_1 C15_1 C16_1 -176.9(5) . . . . ?
C9_1 C14_1 C15_1 C16_1 0.7(8) . . . . ?
C14_1 C15_1 C16_1 C21_1 1.7(8) . . . . ?
C14_1 C15_1 C16_1 C17_1 179.7(6) . . . . ?
C15_1 C16_1 C17_1 C18_1 -176.9(7) . . . . ?
C21_1 C16_1 C17_1 C18_1 1.1(10) . . . . ?
C16_1 C17_1 C18_1 C19_1 -0.2(11) . . . . ?
C17_1 C18_1 C19_1 C20_1 -0.9(11) . . . . ?
C18_1 C19_1 C20_1 C21_1 1.1(9) . . . . ?
C9_1 C8_1 C21_1 C20_1 -179.1(5) . . . . ?
C5_1 C8_1 C21_1 C20_1 -3.7(7) . . . . ?
C9_1 C8_1 C21_1 C16_1 0.4(7) . . . . ?
C5_1 C8_1 C21_1 C16_1 175.8(4) . . . . ?
C19_1 C20_1 C21_1 C8_1 179.4(5) . . . . ?
C19_1 C20_1 C21_1 C16_1 -0.2(8) . . . . ?
C15_1 C16_1 C21_1 C8_1 -2.3(7) . . . . ?
C17_1 C16_1 C21_1 C8_1 179.6(5) . . . . ?
C15_1 C16_1 C21_1 C20_1 177.3(5) . . . . ?
C17_1 C16_1 C21_1 C20_1 -0.9(7) . . . . ?
C4_1 C3_1 C2_1 C7_1 0.9(8) . . . . ?
C4_1 C3_1 C2_1 C1_1 179.2(5) . . . . ?
C6_1 C7_1 C2_1 C3_1 -2.2(8) . . . . ?
C6_1 C7_1 C2_1 C1_1 179.5(5) . . . . ?
O2 C1_1 C2_1 C3_1 -164.7(5) . . . . ?
O1 C1_1 C2_1 C3_1 12.4(6) . . . . ?
O2 C1_1 C2_1 C7_1 13.6(7) . . . . ?
O1 C1_1 C2_1 C7_1 -169.3(4) . . . . ?
Ni1 O3 C1_2 O4 -24.2(7) . . . . ?
Ni1 O3 C1_2 C2_2 157.9(3) . . . . ?
O4 C1_2 C2_2 C3_2 171.5(5) . . . . ?
O3 C1_2 C2_2 C3_2 -10.4(7) . . . . ?
O4 C1_2 C2_2 C7_2 -7.7(7) . . . . ?
O3 C1_2 C2_2 C7_2 170.4(4) . . . . ?
C7_2 C2_2 C3_2 C4_2 -1.0(8) . . . . ?
C1_2 C2_2 C3_2 C4_2 179.8(5) . . . . ?
C2_2 C3_2 C4_2 C5_2 0.1(9) . . . . ?
C3_2 C4_2 C5_2 C6_2 0.2(8) . . . . ?
C3_2 C4_2 C5_2 C8_2 -178.5(5) . . . . ?
C4_2 C5_2 C6_2 C7_2 0.5(8) . . . . ?
C8_2 C5_2 C6_2 C7_2 179.2(5) . . . . ?
C5_2 C6_2 C7_2 C2_2 -1.5(8) . . . . ?
C3_2 C2_2 C7_2 C6_2 1.7(7) . . . . ?
C1_2 C2_2 C7_2 C6_2 -179.1(5) . . . . ?
C6_2 C5_2 C8_2 C9_2 72.8(7) . . . . ?
C4_2 C5_2 C8_2 C9_2 -108.6(7) . . . . ?
C6_2 C5_2 C8_2 C21_2 -107.7(7) . . . . ?
C4_2 C5_2 C8_2 C21_2 70.9(7) . . . . ?
C21_2 C8_2 C9_2 C10_2 179.7(6) . . . . ?
C5_2 C8_2 C9_2 C10_2 -0.8(9) . . . . ?
C21_2 C8_2 C9_2 C14_2 -2.3(9) . . . . ?
C5_2 C8_2 C9_2 C14_2 177.2(5) . . . . ?
C8_2 C9_2 C10_2 C11_2 179.6(6) . . . . ?
C14_2 C9_2 C10_2 C11_2 1.6(10) . . . . ?
C9_2 C10_2 C11_2 C12_2 -1.3(11) . . . . ?
C10_2 C11_2 C12_2 C13_2 -0.5(13) . . . . ?
C11_2 C12_2 C13_2 C14_2 2.0(14) . . . . ?
C12_2 C13_2 C14_2 C15_2 -179.8(8) . . . . ?
C12_2 C13_2 C14_2 C9_2 -1.6(12) . . . . ?
C10_2 C9_2 C14_2 C13_2 -0.1(9) . . . . ?
C8_2 C9_2 C14_2 C13_2 -178.2(6) . . . . ?
C10_2 C9_2 C14_2 C15_2 178.2(6) . . . . ?
C8_2 C9_2 C14_2 C15_2 0.1(9) . . . . ?
C13_2 C14_2 C15_2 C16_2 179.5(7) . . . . ?
C9_2 C14_2 C15_2 C16_2 1.3(11) . . . . ?
C14_2 C15_2 C16_2 C21_2 -0.3(12) . . . . ?
C14_2 C15_2 C16_2 C17_2 179.1(7) . . . . ?
C15_2 C16_2 C17_2 C18_2 -177.8(9) . . . . ?
C21_2 C16_2 C17_2 C18_2 1.6(13) . . . . ?
C16_2 C17_2 C18_2 C19_2 1.7(17) . . . . ?
C17_2 C18_2 C19_2 C20_2 -3.8(16) . . . . ?
C18_2 C19_2 C20_2 C21_2 2.5(13) . . . . ?
C19_2 C20_2 C21_2 C8_2 179.3(7) . . . . ?
C19_2 C20_2 C21_2 C16_2 0.7(11) . . . . ?
C9_2 C8_2 C21_2 C20_2 -175.3(6) . . . . ?
C5_2 C8_2 C21_2 C20_2 5.1(9) . . . . ?
C9_2 C8_2 C21_2 C16_2 3.3(9) . . . . ?
C5_2 C8_2 C21_2 C16_2 -176.2(6) . . . . ?
C15_2 C16_2 C21_2 C20_2 176.7(7) . . . . ?
C17_2 C16_2 C21_2 C20_2 -2.7(10) . . . . ?
C15_2 C16_2 C21_2 C8_2 -1.9(10) . . . . ?
C17_2 C16_2 C21_2 C8_2 178.6(6) . . . . ?
C1_3 C2_3 C3_3 C4_3 -2.8(8) . . . . ?
C1_3 C2_3 C3_3 C6_3 -179.5(5) . . . . ?
C2_3 C3_3 C4_3 C5_3 2.6(9) . . . . ?
C6_3 C3_3 C4_3 C5_3 179.2(5) . . . . ?
C1_3 N1 C5_3 C4_3 -2.8(9) . . . . ?
Ni1 N1 C5_3 C4_3 167.7(5) . . . . ?
C3_3 C4_3 C5_3 N1 0.2(10) . . . . ?
C4_3 C3_3 C6_3 C10A_3 52.8(10) . . . . ?
C2_3 C3_3 C6_3 C10A_3 -130.7(8) . . . . ?
C4_3 C3_3 C6_3 C7B_3 122.4(8) . . . . ?
C2_3 C3_3 C6_3 C7B_3 -61.2(9) . . . . ?
C4_3 C3_3 C6_3 C7A_3 -147.1(7) . . . . ?
C2_3 C3_3 C6_3 C7A_3 29.4(8) . . . . ?
C4_3 C3_3 C6_3 C10B_3 -33.7(10) . . . . ?
C2_3 C3_3 C6_3 C10B_3 142.8(8) . . . . ?
C10A_3 C6_3 C7A_3 C8A_3 -18.1(13) . . . . ?
C3_3 C6_3 C7A_3 C8A_3 179.9(8) . . . . ?
C9A_3 N2A_3 C8A_3 C7A_3 2.4(18) . . . . ?
Ni2 N2A_3 C8A_3 C7A_3 -169.5(8) . . . . ?
C6_3 C7A_3 C8A_3 N2A_3 7.8(16) . . . . ?
C7A_3 C6_3 C10A_3 C9A_3 18.3(14) . . . . ?
C3_3 C6_3 C10A_3 C9A_3 178.3(8) . . . . ?
C8A_3 N2A_3 C9A_3 C10A_3 -2(2) . . . . ?
Ni2 N2A_3 C9A_3 C10A_3 170.3(9) . . . . ?
C6_3 C10A_3 C9A_3 N2A_3 -8.9(19) . . . . ?
C10B_3 C6_3 C7B_3 C8B_3 -19.0(14) . . . . ?
C3_3 C6_3 C7B_3 C8B_3 -177.0(9) . . . . ?
C9B_3 N2B_3 C8B_3 C7B_3 6(2) . . . . ?
Ni2 N2B_3 C8B_3 C7B_3 -159.0(9) . . . . ?
C6_3 C7B_3 C8B_3 N2B_3 7(2) . . . . ?
C8B_3 N2B_3 C9B_3 C10B_3 -6.1(19) . . . . ?
Ni2 N2B_3 C9B_3 C10B_3 158.9(10) . . . . ?
N2B_3 C9B_3 C10B_3 C6_3 -7.3(19) . . . . ?
C7B_3 C6_3 C10B_3 C9B_3 19.3(15) . . . . ?
C3_3 C6_3 C10B_3 C9B_3 178.1(10) . . . . ?
C5_3 N1 C1_3 C2_3 2.6(8) . . . . ?
Ni1 N1 C1_3 C2_3 -167.6(4) . . . . ?
C3_3 C2_3 C1_3 N1 0.2(9) . . . . ?
Ni2 O9 C1_4 O10 20.5(7) . . . . ?
Ni2 O9 C1_4 C2_4 -158.9(3) . . . . ?
O10 C1_4 C2_4 C3_4 4.8(7) . . . . ?
O9 C1_4 C2_4 C3_4 -175.8(4) . . . . ?
O10 C1_4 C2_4 C7_4 -173.9(5) . . . . ?
O9 C1_4 C2_4 C7_4 5.5(7) . . . . ?
C7_4 C2_4 C3_4 C4_4 -0.1(7) . . . . ?
C1_4 C2_4 C3_4 C4_4 -178.9(5) . . . . ?
C2_4 C3_4 C4_4 C5_4 0.5(8) . . . . ?
C3_4 C4_4 C5_4 C6_4 -0.7(8) . . . . ?
C3_4 C4_4 C5_4 C8_4 179.3(5) . . . . ?
C4_4 C5_4 C6_4 C7_4 0.6(8) . . . . ?
C8_4 C5_4 C6_4 C7_4 -179.3(5) . . . . ?
C5_4 C6_4 C7_4 C2_4 -0.3(8) . . . . ?
C3_4 C2_4 C7_4 C6_4 0.1(7) . . . . ?
C1_4 C2_4 C7_4 C6_4 178.8(5) . . . . ?
C6_4 C5_4 C8_4 C21_4 -73.3(7) . . . . ?
C4_4 C5_4 C8_4 C21_4 106.7(6) . . . . ?
C6_4 C5_4 C8_4 C9_4 102.2(6) . . . . ?
C4_4 C5_4 C8_4 C9_4 -77.8(6) . . . . ?
C21_4 C8_4 C9_4 C10_4 -179.2(5) . . . . ?
C5_4 C8_4 C9_4 C10_4 5.4(8) . . . . ?
C21_4 C8_4 C9_4 C14_4 2.6(8) . . . . ?
C5_4 C8_4 C9_4 C14_4 -172.8(5) . . . . ?
C8_4 C9_4 C10_4 C11_4 -177.1(6) . . . . ?
C14_4 C9_4 C10_4 C11_4 1.1(9) . . . . ?
C9_4 C10_4 C11_4 C12_4 0.4(10) . . . . ?
C10_4 C11_4 C12_4 C13_4 0.2(12) . . . . ?
C11_4 C12_4 C13_4 C14_4 -2.2(13) . . . . ?
C10_4 C9_4 C14_4 C15_4 -179.2(6) . . . . ?
C8_4 C9_4 C14_4 C15_4 -0.9(8) . . . . ?
C10_4 C9_4 C14_4 C13_4 -2.9(8) . . . . ?
C8_4 C9_4 C14_4 C13_4 175.4(5) . . . . ?
C12_4 C13_4 C14_4 C15_4 179.7(7) . . . . ?
C12_4 C13_4 C14_4 C9_4 3.6(11) . . . . ?
C9_4 C14_4 C15_4 C16_4 -0.6(10) . . . . ?
C13_4 C14_4 C15_4 C16_4 -176.7(6) . . . . ?
C14_4 C15_4 C16_4 C17_4 -178.8(6) . . . . ?
C14_4 C15_4 C16_4 C21_4 0.5(10) . . . . ?
C15_4 C16_4 C17_4 C18_4 -179.9(7) . . . . ?
C21_4 C16_4 C17_4 C18_4 0.8(11) . . . . ?
C16_4 C17_4 C18_4 C19_4 -2.0(12) . . . . ?
C17_4 C18_4 C19_4 C20_4 1.4(11) . . . . ?
C18_4 C19_4 C20_4 C21_4 0.3(10) . . . . ?
C9_4 C8_4 C21_4 C20_4 176.9(5) . . . . ?
C5_4 C8_4 C21_4 C20_4 -7.7(8) . . . . ?
C9_4 C8_4 C21_4 C16_4 -2.7(8) . . . . ?
C5_4 C8_4 C21_4 C16_4 172.6(5) . . . . ?
C19_4 C20_4 C21_4 C8_4 179.0(6) . . . . ?
C19_4 C20_4 C21_4 C16_4 -1.4(9) . . . . ?
C15_4 C16_4 C21_4 C8_4 1.1(8) . . . . ?
C17_4 C16_4 C21_4 C8_4 -179.5(5) . . . . ?
C15_4 C16_4 C21_4 C20_4 -178.5(5) . . . . ?
C17_4 C16_4 C21_4 C20_4 0.9(8) . . . . ?
Ni2 O7 C1_5 O8 -20.0(8) . . . . ?
Ni2 O7 C1_5 C2_5 160.8(3) . . . . ?
C2_5 C3_5 C4_5 C5_5 -1.4(9) . . . . ?
C3_5 C4_5 C5_5 C6_5 -0.4(8) . . . . ?
C3_5 C4_5 C5_5 C8_5 179.4(5) . . . . ?
C4_5 C5_5 C6_5 C7_5 1.7(9) . . . . ?
C8_5 C5_5 C6_5 C7_5 -178.2(6) . . . . ?
C5_5 C6_5 C7_5 C2_5 -1.1(9) . . . . ?
C6_5 C5_5 C8_5 C9_5 -95.0(7) . . . . ?
C4_5 C5_5 C8_5 C9_5 85.1(7) . . . . ?
C6_5 C5_5 C8_5 C21_5 80.9(7) . . . . ?
C4_5 C5_5 C8_5 C21_5 -99.0(7) . . . . ?
C21_5 C8_5 C9_5 C10B_5 168.0(10) . . . . ?
C5_5 C8_5 C9_5 C10B_5 -16.2(12) . . . . ?
C21_5 C8_5 C9_5 C14_5 -0.7(9) . . . . ?
C5_5 C8_5 C9_5 C14_5 175.1(6) . . . . ?
C21_5 C8_5 C9_5 C10A_5 -170.0(9) . . . . ?
C5_5 C8_5 C9_5 C10A_5 5.9(11) . . . . ?
C8_5 C9_5 C10A_5 C11A_5 168.5(11) . . . . ?
C14_5 C9_5 C10A_5 C11A_5 -0.6(18) . . . . ?
C9_5 C10A_5 C11A_5 C12A_5 -6(2) . . . . ?
C10A_5 C11A_5 C12A_5 C13A_5 2(2) . . . . ?
C11A_5 C12A_5 C13A_5 C14_5 8(2) . . . . ?
C8_5 C9_5 C10B_5 C11B_5 -170.7(12) . . . . ?
C14_5 C9_5 C10B_5 C11B_5 -2.3(19) . . . . ?
C9_5 C10B_5 C11B_5 C12B_5 5(2) . . . . ?
C10B_5 C11B_5 C12B_5 C13B_5 2(3) . . . . ?
C11B_5 C12B_5 C13B_5 C14_5 -11(3) . . . . ?
C12B_5 C13B_5 C14_5 C15_5 174.9(13) . . . . ?
C12B_5 C13B_5 C14_5 C9_5 14(2) . . . . ?
C10B_5 C9_5 C14_5 C13B_5 -8.1(17) . . . . ?
C8_5 C9_5 C14_5 C13B_5 160.7(13) . . . . ?
C10B_5 C9_5 C14_5 C15_5 -167.2(10) . . . . ?
C8_5 C9_5 C14_5 C15_5 1.5(11) . . . . ?
C10A_5 C9_5 C14_5 C15_5 171.1(9) . . . . ?
C8_5 C9_5 C14_5 C13A_5 -160.4(8) . . . . ?
C10A_5 C9_5 C14_5 C13A_5 9.2(11) . . . . ?
C12A_5 C13A_5 C14_5 C15_5 -174.3(13) . . . . ?
C12A_5 C13A_5 C14_5 C9_5 -13.6(18) . . . . ?
C13B_5 C14_5 C15_5 C16_5 -162.9(11) . . . . ?
C9_5 C14_5 C15_5 C16_5 -1.3(12) . . . . ?
C13A_5 C14_5 C15_5 C16_5 157.5(9) . . . . ?
C14_5 C15_5 C16_5 C21_5 0.3(12) . . . . ?
C14_5 C15_5 C16_5 C17_5 -178.6(7) . . . . ?
C15_5 C16_5 C17_5 C18_5 176.7(8) . . . . ?
C21_5 C16_5 C17_5 C18_5 -2.3(12) . . . . ?
C16_5 C17_5 C18_5 C19_5 3.6(14) . . . . ?
C17_5 C18_5 C19_5 C20_5 -2.6(13) . . . . ?
C18_5 C19_5 C20_5 C21_5 0.5(12) . . . . ?
C9_5 C8_5 C21_5 C20_5 179.1(6) . . . . ?
C5_5 C8_5 C21_5 C20_5 3.2(9) . . . . ?
C9_5 C8_5 C21_5 C16_5 -0.2(9) . . . . ?
C5_5 C8_5 C21_5 C16_5 -176.1(5) . . . . ?
C19_5 C20_5 C21_5 C8_5 -178.7(7) . . . . ?
C19_5 C20_5 C21_5 C16_5 0.7(11) . . . . ?
C15_5 C16_5 C21_5 C8_5 0.5(10) . . . . ?
C17_5 C16_5 C21_5 C8_5 179.5(6) . . . . ?
C15_5 C16_5 C21_5 C20_5 -178.9(6) . . . . ?
C17_5 C16_5 C21_5 C20_5 0.1(10) . . . . ?
C6_5 C7_5 C2_5 C3_5 -0.7(8) . . . . ?
C6_5 C7_5 C2_5 C1_5 -179.9(5) . . . . ?
C4_5 C3_5 C2_5 C7_5 2.0(8) . . . . ?
C4_5 C3_5 C2_5 C1_5 -178.8(5) . . . . ?
O8 C1_5 C2_5 C7_5 165.5(6) . . . . ?
O7 C1_5 C2_5 C7_5 -15.2(7) . . . . ?
O8 C1_5 C2_5 C3_5 -13.7(8) . . . . ?
O7 C1_5 C2_5 C3_5 165.6(5) . . . . ?
C5_6 N3 C1_6 C2_6 -3.6(8) . . . . ?
Ni2 N3 C1_6 C2_6 172.8(4) . . . . ?
N3 C1_6 C2_6 C3_6 1.3(8) . . . . ?
C1_6 C2_6 C3_6 C4_6 1.1(8) . . . . ?
C1_6 C2_6 C3_6 C6_6 -179.8(5) . . . . ?
C2_6 C3_6 C4_6 C5_6 -1.1(8) . . . . ?
C6_6 C3_6 C4_6 C5_6 179.9(5) . . . . ?
C1_6 N3 C5_6 C4_6 3.7(8) . . . . ?
Ni2 N3 C5_6 C4_6 -172.8(5) . . . . ?
C3_6 C4_6 C5_6 N3 -1.4(9) . . . . ?
C4_6 C3_6 C6_6 C7_6 151.5(6) . . . . ?
C2_6 C3_6 C6_6 C7_6 -27.4(8) . . . . ?
C4_6 C3_6 C6_6 C10_6 -29.2(8) . . . . ?
C2_6 C3_6 C6_6 C10_6 151.9(5) . . . . ?
C10_6 C6_6 C7_6 C8_6 0.7(9) . . . . ?
C3_6 C6_6 C7_6 C8_6 180.0(5) . . . . ?
C9_6 N4 C8_6 C7_6 -1.9(9) . . . . ?
Ni1 N4 C8_6 C7_6 176.0(5) 1_454 . . . ?
C6_6 C7_6 C8_6 N4 0.7(10) . . . . ?
C8_6 N4 C9_6 C10_6 1.8(9) . . . . ?
Ni1 N4 C9_6 C10_6 -176.0(5) 1_454 . . . ?
N4 C9_6 C10_6 C6_6 -0.5(10) . . . . ?
C7_6 C6_6 C10_6 C9_6 -0.8(9) . . . . ?
C3_6 C6_6 C10_6 C9_6 179.9(5) . . . . ?
